data_1569434
loop_
_publ_author_name
'Wang, Shuaibo'
'He, Weimiao'
'Cui, Yujia'
'Zhou, Zhan'
'Ma, Lufang'
'Zang, Shuang-Quan'

_publ_section_title
;
 Atomically precise chiral silver clusters based on non-chiral ligands for
 acid/base stimulated luminescence response.
;
_journal_issue 30
_journal_name_full Nanoscale
_journal_page_first 12679
_journal_page_last 12685
_journal_paper_doi 10.1039/d3nr03095d
_journal_volume 15
_journal_year 2023
_chemical_absolute_configuration syn
_chemical_formula_moiety 'C124 H98 Ag6 N16 P8 S4'
_chemical_formula_sum 'C124 H98 Ag6 N16 P8 S4'
_chemical_formula_weight 2835.40
_space_group_crystal_system orthorhombic
_space_group_IT_number 19
_space_group_name_Hall 'P 2ac 2ab'
_space_group_name_H-M_alt 'P 21 21 21'
_atom_sites_solution_hydrogens geom
_atom_sites_solution_primary dual
_audit_creation_date 2023-02-06
_audit_creation_method
;
Olex2 1.5
(compiled 2022.04.07 svn.rca3783a0 for OlexSys, GUI svn.r6498)
;
_audit_update_record
;
2023-02-06 deposited with the CCDC.	2023-07-04 downloaded from the CCDC.
;
_cell_angle_alpha 90
_cell_angle_beta 90
_cell_angle_gamma 90
_cell_formula_units_Z 4
_cell_length_a 24.01420(10)
_cell_length_b 24.14150(10)
_cell_length_c 24.1607(2)
_cell_measurement_reflns_used 128369
_cell_measurement_temperature 150
_cell_measurement_theta_max 73.4940
_cell_measurement_theta_min 2.6050
_cell_volume 14006.90(14)
_computing_cell_refinement 'CrysAlisPro 1.171.39.28b (Rigaku OD, 2015)'
_computing_data_collection 'CrysAlisPro 1.171.39.28b (Rigaku OD, 2015)'
_computing_data_reduction 'CrysAlisPro 1.171.39.28b (Rigaku OD, 2015)'
_computing_molecular_graphics 'Olex2 1.5 (Dolomanov et al., 2009)'
_computing_publication_material 'Olex2 1.5 (Dolomanov et al., 2009)'
_computing_structure_refinement 'SHELXL 2018/3 (Sheldrick, 2015)'
_computing_structure_solution 'SHELXT 2014/5 (Sheldrick, 2014)'
_diffrn_ambient_environment N~2~
_diffrn_ambient_temperature 150
_diffrn_detector 'CCD plate'
_diffrn_measured_fraction_theta_full 0.999
_diffrn_measured_fraction_theta_max 0.982
_diffrn_measurement_details
;
List of Runs (angles in degrees, time in seconds):

  # Type    Start    End  Width  t~exp~   \w     \q     \k     \f   Frames
#--------------------------------------------------------------------------
  1  \w    -85.00  55.00   0.50    0.50    --    0.00 -17.00 -83.09  280
  2  \w    -85.00  -7.00   0.50    0.50    --    0.00 -57.00 120.00  156
  3  \w    -21.00   6.00   0.50    0.50    --    0.00  38.00   0.00   54
  4  \w    -86.00  29.00   0.50    0.50    --    0.00 -57.00-180.00  230
  5  \w    -37.00  37.00   0.50    0.50    --    0.00  82.00  30.00  148
  6  \w    -83.00 -40.00   0.50    0.50    --    0.00 -38.00 -90.00   86
  7  \w     50.00  87.00   0.50    0.50    --    0.00  82.00  30.00   74
  8  \w     32.00  72.00   0.50    0.50    --    0.00  38.00   0.00   80
  9  \w      1.00  28.00   0.50    0.50    --    0.00 -57.00 120.00   54
 10  \w     15.00  45.00   0.50    0.50    --    0.00  19.00-150.00   60
 11  \w    -89.00 -64.00   0.50    0.50    --    0.00 -57.00 -90.00   50
 12  \w     29.00  83.00   0.50    0.50    --    0.00  38.00-150.00  108
 13  \w    -40.00  25.00   0.50    0.50    --    0.00 -57.00 -90.00  130
 14  \w    -27.00  29.00   0.50    0.50    --    0.00 -38.00 -90.00  112
 15  \w    -43.00   0.00   0.50    0.50    --    0.00  19.00-150.00   86
 16  \w    -28.00  -3.00   0.50    0.50    --    0.00  38.00-150.00   50
 17  \w    129.00 169.00   0.50    1.50    --   98.80  80.00 -22.41   80
 18  \w     61.00  87.00   0.50    1.50    --   98.80  80.00 -22.41   52
 19  \w    130.00 187.00   0.50    1.50    --   98.80  61.00 133.21  114
 20  \w     98.00 187.00   0.50    1.50    --   98.80  80.00 -80.68  178
 21  \w     61.00  87.00   0.50    1.50    --   98.80  82.00-150.00   52
 22  \w     61.00  90.00   0.50    1.50    --   98.80  80.00 -80.68   58
 23  \w     68.00  99.00   0.50    1.50    --   98.80  61.00 133.21   62
 24  \w     63.00  88.00   0.50    1.50    --   98.80  77.00  90.00   50
 25  \w     61.00  86.00   0.50    1.50    --   98.80  82.00 120.00   50
 26  \w    112.00 188.00   0.50    1.50    --   98.80  82.00 120.00  152
 27  \w    159.00 185.00   0.50    1.50    --   98.80  40.00 149.34   52
 28  \w     63.00  89.00   0.50    1.50    --   98.80  77.00 -90.00   52
 29  \w     61.00  92.00   0.50    1.50    --   98.80  82.00 150.00   62
 30  \w      9.00  70.00   0.50    1.50    --   98.80 -82.00-180.00  122
 31  \w     11.00 136.00   0.50    1.50    --   98.80 -82.00 -90.00  250
 32  \w     82.00 136.00   0.50    1.50    --   98.80 -82.00 120.00  108
 33  \w    150.00 187.00   0.50    1.50    --   98.80  81.00  10.63   74
 34  \w     38.00  77.00   0.50    1.50    --   98.80 -82.00 120.00   78
 35  \w    137.00 163.00   0.50    1.50    --   98.80  82.00  60.00   52
 36  \w     61.00 129.00   0.50    1.50    --   98.80  81.00  10.63  136
 37  \w    139.00 165.00   0.50    1.50    --   98.80  71.00-177.42   52
 38  \w     71.00 188.00   0.50    1.50    --   98.80  45.00  90.00  234
 39  \w     61.00  87.00   0.50    1.50    --   98.80  82.00 -60.00   52
 40  \w     70.00 156.00   0.50    1.50    --   98.80  45.00 120.00  172
 41  \w     63.00  88.00   0.50    1.50    --   98.80  77.00 150.00   50
 42  \w     70.00 187.00   0.50    1.50    --   98.80  45.00-150.00  234
 43  \w     61.00  86.00   0.50    1.50    --   98.80  82.00-120.00   50
 44  \w     61.00  87.00   0.50    1.50    --   98.80  82.00  90.00   52
 45  \w    153.00 186.00   0.50    1.50    --   98.80  82.00  90.00   66
 46  \w     63.00  89.00   0.50    1.50    --   98.80  77.00 120.00   52
 47  \w     63.00  89.00   0.50    1.50    --   98.80  77.00 -30.00   52
 48  \w     61.00  86.00   0.50    1.50    --   98.80  82.00  60.00   50
 49  \w     63.00  88.00   0.50    1.50    --   98.80  77.00  60.00   50
 50  \w     63.00  88.00   0.50    1.50    --   98.80  77.00 -60.00   50
 51  \w     70.00 188.00   0.50    1.50    --   98.80  45.00   0.00  236
 52  \w     63.00  89.00   0.50    1.50    --   98.80  77.00-150.00   52
 53  \w    158.00 188.00   0.50    1.50    --   98.80  77.00-150.00   60
 54  \w     61.00  86.00   0.50    1.50    --   98.80  82.00   0.00   50
 55  \w     63.00  89.00   0.50    1.50    --   98.80  77.00   0.00   52
 56  \w    163.00 188.00   0.50    1.50    --   98.80  77.00-120.00   50
 57  \w     61.00 108.00   0.50    1.50    --   98.80  80.00  35.96   94
 58  \w     63.00  88.00   0.50    1.50    --   98.80  77.00  30.00   50
 59  \w     70.00 156.00   0.50    1.50    --   98.80  55.00 -38.22  172
 60  \w     63.00  88.00   0.50    1.50    --   98.80  77.00-120.00   50
 61  \w    123.00 182.00   0.50    1.50    --   98.80  82.00-180.00  118
 62  \w    133.00 170.00   0.50    1.50    --   98.80  67.00 -85.47   74
 63  \w     68.00  97.00   0.50    1.50    --   98.80  61.00-120.00   58
 64  \w     72.00 168.00   0.50    1.50    --   98.80  45.00  30.00  192
 65  \w     61.00  86.00   0.50    1.50    --   98.80  82.00-180.00   50
 66  \w     85.00 124.00   0.50    1.50    --   98.80 -82.00-180.00   78
 67  \w    158.00 183.00   0.50    1.50    --   98.80  61.00-120.00   50
 68  \w     36.00 132.00   0.50    1.50    --   98.80 -82.00  30.00  192
 69  \w     70.00  96.00   0.50    1.50    --   98.80  45.00-180.00   52
 70  \w     66.00 125.00   0.50    1.50    --   98.80  67.00 -85.47  118
 71  \w     47.00 129.00   0.50    1.50    --   98.80 -82.00 -60.00  164
 72  \w     66.00 132.00   0.50    1.50    --   98.80 -82.00  90.00  132
 73  \w     70.00 182.00   0.50    1.50    --   98.80  52.00-129.33  224
 74  \w     65.00  93.00   0.50    1.50    --   98.80  71.00-177.42   56
 75  \w     69.00 126.00   0.50    1.50    --   98.80  40.00 149.34  114
;
_diffrn_measurement_device 'four-circle diffractometer'
_diffrn_measurement_device_type 'XtaLAB AFC12 (RINC): Kappa single'
_diffrn_measurement_method '\w scans'
_diffrn_orient_matrix_type 'CrysAlisPro convention (1999,Acta A55,543-557)'
_diffrn_orient_matrix_UB_11 -0.0132937000
_diffrn_orient_matrix_UB_12 0.0612577000
_diffrn_orient_matrix_UB_13 -0.0120131000
_diffrn_orient_matrix_UB_21 -0.0626469000
_diffrn_orient_matrix_UB_22 -0.0137079000
_diffrn_orient_matrix_UB_23 -0.0011756000
_diffrn_orient_matrix_UB_31 -0.0037165000
_diffrn_orient_matrix_UB_32 0.0115220000
_diffrn_orient_matrix_UB_33 0.0626057000
_diffrn_radiation_monochromator graphite
_diffrn_radiation_probe x-ray
_diffrn_radiation_type 'Cu K\a'
_diffrn_radiation_wavelength 1.54184
_diffrn_reflns_av_R_equivalents 0.1031
_diffrn_reflns_av_unetI/netI 0.0409
_diffrn_reflns_Laue_measured_fraction_full 0.999
_diffrn_reflns_Laue_measured_fraction_max 0.982
_diffrn_reflns_limit_h_max 29
_diffrn_reflns_limit_h_min -29
_diffrn_reflns_limit_k_max 30
_diffrn_reflns_limit_k_min -30
_diffrn_reflns_limit_l_max 29
_diffrn_reflns_limit_l_min -28
_diffrn_reflns_number 339360
_diffrn_reflns_point_group_measured_fraction_full 0.999
_diffrn_reflns_point_group_measured_fraction_max 0.980
_diffrn_reflns_theta_full 67.684
_diffrn_reflns_theta_max 74.775
_diffrn_reflns_theta_min 2.587
_diffrn_source 'fine-focus sealed X-ray tube'
_diffrn_source_type 'Enhance (Cu) X-ray Source'
_exptl_absorpt_coefficient_mu 8.399
_exptl_absorpt_correction_T_max 1.00000
_exptl_absorpt_correction_T_min 0.08262
_exptl_absorpt_correction_type multi-scan
_exptl_absorpt_process_details
;
CrysAlisPro 1.171.39.28b (Rigaku Oxford Diffraction, 2015)
Empirical absorption correction using spherical harmonics,
 implemented in SCALE3 ABSPACK scaling algorithm.
;
_exptl_crystal_colour 'yellowish yellow'
_exptl_crystal_colour_modifier yellowish
_exptl_crystal_colour_primary yellow
_exptl_crystal_density_diffrn 1.345
_exptl_crystal_description block
_exptl_crystal_F_000 5680
_exptl_crystal_size_max 0.12
_exptl_crystal_size_mid 0.11
_exptl_crystal_size_min 0.08
_refine_diff_density_max 1.475
_refine_diff_density_min -1.460
_refine_diff_density_rms 0.114
_refine_ls_abs_structure_details
;
 Flack x determined using 11327 quotients [(I+)-(I-)]/[(I+)+(I-)]
 (Parsons, Flack and Wagner, Acta Cryst. B69 (2013) 249-259).
;
_refine_ls_abs_structure_Flack -0.006(2)
_refine_ls_extinction_coef 0.000031(6)
_refine_ls_extinction_expression Fc^*^=kFc[1+0.001xFc^2^\l^3^/sin(2\q)]^-1/4^
_refine_ls_extinction_method 'SHELXL-2018/3 (Sheldrick 2018)'
_refine_ls_goodness_of_fit_ref 1.029
_refine_ls_hydrogen_treatment constr
_refine_ls_matrix_type full
_refine_ls_number_parameters 1424
_refine_ls_number_reflns 28183
_refine_ls_number_restraints 0
_refine_ls_restrained_S_all 1.029
_refine_ls_R_factor_all 0.0462
_refine_ls_R_factor_gt 0.0415
_refine_ls_shift/su_max 0.001
_refine_ls_shift/su_mean 0.000
_refine_ls_structure_factor_coef Fsqd
_refine_ls_weighting_details 'w=1/[\s^2^(Fo^2^)+(0.0776P)^2^+16.6043P] where P=(Fo^2^+2Fc^2^)/3'
_refine_ls_weighting_scheme calc
_refine_ls_wR_factor_gt 0.1176
_refine_ls_wR_factor_ref 0.1194
_reflns_Friedel_coverage 0.860
_reflns_Friedel_fraction_full 1.000
_reflns_Friedel_fraction_max 0.978
_reflns_number_gt 26285
_reflns_number_total 28183
_reflns_threshold_expression 'I > 2\s(I)'
_cod_data_source_file d3nr03095d2.cif
_cod_data_source_block Ag6-S
_cod_depositor_comments 'Adding full bibliography for 1569433--1569435.cif.'
_cod_database_code 1569434
_shelx_shelxl_version_number 2018/3
_shelx_space_group_comment
;
The symmetry employed for this shelxl refinement is uniquely defined
by the following loop, which should always be used as a source of
symmetry information in preference to the above space-group names.
They are only intended as comments.
;
_shelx_estimated_absorpt_t_max 0.553
_shelx_estimated_absorpt_t_min 0.432
_olex2_refinement_description
;
1. Fixed Uiso
 At 1.2 times of:
  All C(H) groups, All N(H) groups
2.a Aromatic/amide H refined with riding coordinates:
 C72(H72), N12(H12), C70(H70), C82(H82), C111(H111), C86(H86), N4(H4),
 C58(H58), C104(H104), C85(H85), C15(H15), C124(H124), C102(H102), C69(H69),
 C89(H89), C62(H62), C18(H18), C47(H47), C16(H16), C88(H88), C67(H67), C87(H87),
  C103(H103), C57(H57), C34(H34), C83(H83), C96(H96), C49(H49), C37(H37),
 C5(H5), C116(H116), C1(H1), C17(H17), C13(H13), C8(H8), C66(H66), C109(H109),
 C29(H29), C10(H10), C94(H94), C36(H36), C22(H22), C73(H73), C4(H4A), C21(H21),
 C120(H120), C107(H107), C93(H93), C78(H78), C12(H12A), C19(H19), C51(H51),
 C84(H84), C9(H9), C77(H77), C53(H53), C68(H68), C121(H121), C92(H92),
 C123(H123), C24(H24), C65(H65), C39(H39), C28(H28), C52(H52), C7(H7), C55(H55),
  C114(H114), C33(H33), C56(H56), C3(H3), C60(H60), C2(H2), C46(H46), C23(H23),
 C118(H118), C31(H31), C40(H40), C99(H99), C43(H43), C50(H50), C25(H25),
 C63(H63), C100(H100), C80(H80), C75(H75), C108(H108), C122(H122), C41(H41),
 C64(H64), C79(H79), C45(H45), C32(H32), C27(H27), C74(H74), C44(H44), C38(H38),
  C26(H26)
;
_olex2_submission_special_instructions 'No special instructions were received'
_oxdiff_exptl_absorpt_empirical_details
;
Empirical correction (ABSPACK) includes:
- Absorption correction using spherical harmonics
- Frame scaling
;
_oxdiff_exptl_absorpt_empirical_full_max 9.038
_oxdiff_exptl_absorpt_empirical_full_min 0.448

loop_
_space_group_symop_operation_xyz
'x, y, z'
'-x+1/2, -y, z+1/2'
'-x, y+1/2, -z+1/2'
'x+1/2, -y+1/2, -z'

loop_
_atom_site_label
_atom_site_type_symbol
_atom_site_fract_x
_atom_site_fract_y
_atom_site_fract_z
_atom_site_U_iso_or_equiv
_atom_site_adp_type
_atom_site_occupancy
_atom_site_site_symmetry_order
_atom_site_calc_flag
_atom_site_refinement_flags_posn
_atom_site_refinement_flags_adp
_atom_site_refinement_flags_occupancy
_atom_site_disorder_assembly
_atom_site_disorder_group
Ag3 Ag 0.32529(2) 0.59606(2) 0.55686(2) 0.02787(11) Uani 1 1 d . . . . .
Ag1 Ag 0.52437(2) 0.60822(2) 0.54564(2) 0.02955(11) Uani 1 1 d . . . . .
Ag6 Ag 0.28074(2) 0.39222(2) 0.56524(2) 0.03099(11) Uani 1 1 d . . . . .
Ag5 Ag 0.49727(2) 0.40003(2) 0.56562(2) 0.03261(12) Uani 1 1 d . . . . .
Ag4 Ag 0.35534(3) 0.47619(2) 0.52419(3) 0.04320(15) Uani 1 1 d . . . . .
Ag2 Ag 0.43318(2) 0.53807(3) 0.58782(3) 0.04250(14) Uani 1 1 d . . . . .
P3 P 0.53526(6) 0.67184(7) 0.62364(7) 0.0245(3) Uani 1 1 d . . . . .
S2 S 0.42158(6) 0.61059(7) 0.50970(7) 0.0306(3) Uani 1 1 d . . . . .
P6 P 0.49187(7) 0.33163(7) 0.64403(8) 0.0277(3) Uani 1 1 d . . . . .
P1 P 0.25745(6) 0.61129(6) 0.48235(8) 0.0263(3) Uani 1 1 d . . . . .
P8 P 0.21666(7) 0.39960(7) 0.48654(8) 0.0277(3) Uani 1 1 d . . . . .
P2 P 0.31905(6) 0.65452(7) 0.63979(8) 0.0274(3) Uani 1 1 d . . . . .
S4 S 0.39105(7) 0.37571(8) 0.53471(8) 0.0356(4) Uani 1 1 d . . . . .
P7 P 0.27366(7) 0.34060(7) 0.65194(8) 0.0285(4) Uani 1 1 d . . . . .
P4 P 0.58112(6) 0.60275(7) 0.46172(7) 0.0281(3) Uani 1 1 d . . . . .
S3 S 0.28439(8) 0.49965(7) 0.59584(8) 0.0340(4) Uani 1 1 d . . . . .
P5 P 0.57327(7) 0.39040(7) 0.49455(8) 0.0312(4) Uani 1 1 d . . . . .
S1 S 0.53284(9) 0.50454(7) 0.59387(10) 0.0438(5) Uani 1 1 d . . . . .
N1 N 0.4288(2) 0.6616(2) 0.6496(2) 0.0270(11) Uani 1 1 d . . . . .
N16 N 0.3830(2) 0.3370(2) 0.6653(2) 0.0287(12) Uani 1 1 d . . . . .
N8 N 0.2365(2) 0.5042(2) 0.4658(2) 0.0269(12) Uani 1 1 d . . . . .
N11 N 0.4022(3) 0.5124(2) 0.4555(3) 0.0352(13) Uani 1 1 d . . . . .
N15 N 0.5760(2) 0.4935(2) 0.4595(3) 0.0323(13) Uani 1 1 d . . . . .
C72 C 0.6425(3) 0.6323(3) 0.6442(3) 0.0275(13) Uani 1 1 d . . . . .
H72 H 0.638136 0.612386 0.610551 0.033 Uiso 1 1 calc R U . . .
N10 N 0.4098(3) 0.4880(3) 0.4071(3) 0.0372(14) Uani 1 1 d . . . . .
N12 N 0.3979(3) 0.3740(3) 0.4199(3) 0.0366(14) Uani 1 1 d . . . . .
H12 H 0.401197 0.410137 0.416699 0.044 Uiso 1 1 calc R U . . .
C70 C 0.6080(3) 0.6971(3) 0.7124(3) 0.0335(15) Uani 1 1 d . . . . .
H70 H 0.580005 0.721778 0.725236 0.040 Uiso 1 1 calc R U . . .
C105 C 0.4796(2) 0.6564(3) 0.6724(3) 0.0263(13) Uani 1 1 d . . . . .
C82 C 0.4912(3) 0.7795(3) 0.6377(3) 0.0285(14) Uani 1 1 d . . . . .
H82 H 0.467004 0.764355 0.664892 0.034 Uiso 1 1 calc R U . . .
C97 C 0.3364(3) 0.3444(3) 0.6949(3) 0.0280(14) Uani 1 1 d . . . . .
C81 C 0.5283(3) 0.7462(3) 0.6108(3) 0.0279(14) Uani 1 1 d . . . . .
C71 C 0.6000(2) 0.6675(2) 0.6630(3) 0.0241(13) Uani 1 1 d . . . . .
C111 C 0.4394(3) 0.5717(3) 0.3990(3) 0.0404(18) Uani 1 1 d . . . . .
H111 H 0.454753 0.604672 0.384053 0.048 Uiso 1 1 calc R U . . .
C86 C 0.3231(3) 0.7434(3) 0.4005(3) 0.0353(16) Uani 1 1 d . . . . .
H86 H 0.357718 0.762480 0.400139 0.042 Uiso 1 1 calc R U . . .
N6 N 0.3988(3) 0.4984(3) 0.7078(3) 0.0424(16) Uani 1 1 d . . . . .
C106 C 0.5750(3) 0.4427(3) 0.4394(3) 0.0311(14) Uani 1 1 d . . . . .
N13 N 0.3979(3) 0.3390(3) 0.3771(3) 0.0516(19) Uani 1 1 d . . . . .
C61 C 0.3157(3) 0.7281(3) 0.6202(3) 0.0312(15) Uani 1 1 d . . . . .
N7 N 0.3574(4) 0.4937(3) 0.7419(3) 0.0480(17) Uani 1 1 d . . . . .
N9 N 0.4321(3) 0.5236(3) 0.3710(3) 0.0386(14) Uani 1 1 d . . . . .
C11 C 0.6535(3) 0.6095(3) 0.4846(3) 0.0292(14) Uani 1 1 d . . . . .
N4 N 0.5122(4) 0.5061(3) 0.7064(3) 0.0482(19) Uani 1 1 d . . . . .
H4 H 0.476098 0.500635 0.703088 0.058 Uiso 1 1 calc R U . . .
C58 C 0.2201(3) 0.6088(3) 0.6755(4) 0.0381(16) Uani 1 1 d . . . . .
H58 H 0.221569 0.589799 0.641139 0.046 Uiso 1 1 calc R U . . .
C98 C 0.4324(3) 0.3405(3) 0.6905(3) 0.0285(14) Uani 1 1 d . . . . .
C104 C 0.4874(3) 0.6368(3) 0.7271(3) 0.0265(13) Uani 1 1 d . . . . .
H104 H 0.523615 0.633693 0.742649 0.032 Uiso 1 1 calc R U . . .
N5 N 0.3813(3) 0.5017(2) 0.6559(3) 0.0370(14) Uani 1 1 d . . . . .
C48 C 0.1463(3) 0.4206(3) 0.5049(4) 0.0365(17) Uani 1 1 d . . . . .
C95 C 0.2378(3) 0.4555(3) 0.4395(3) 0.0291(14) Uani 1 1 d . . . . .
C54 C 0.1911(3) 0.6229(3) 0.5164(3) 0.0292(14) Uani 1 1 d . . . . .
C14 C 0.5498(3) 0.3279(3) 0.6928(3) 0.0276(14) Uani 1 1 d . . . . .
C85 C 0.3158(3) 0.6981(3) 0.4348(3) 0.0312(14) Uani 1 1 d . . . . .
H85 H 0.345232 0.686410 0.458363 0.037 Uiso 1 1 calc R U . . .
C101 C 0.3841(3) 0.6484(2) 0.6800(3) 0.0247(13) Uani 1 1 d . . . . .
C15 C 0.5681(3) 0.2798(3) 0.7170(3) 0.0301(14) Uani 1 1 d . . . . .
H15 H 0.550713 0.245536 0.708278 0.036 Uiso 1 1 calc R U . . .
C30 C 0.4852(3) 0.2603(3) 0.6206(3) 0.0318(15) Uani 1 1 d . . . . .
C90 C 0.2651(3) 0.6693(3) 0.4349(3) 0.0287(14) Uani 1 1 d . . . . .
C124 C 0.2021(3) 0.3297(3) 0.7449(3) 0.0386(17) Uani 1 1 d . . . . .
H124 H 0.219540 0.295206 0.752464 0.046 Uiso 1 1 calc R U . . .
C102 C 0.3878(3) 0.6272(3) 0.7342(3) 0.0296(14) Uani 1 1 d . . . . .
H102 H 0.355330 0.616698 0.754112 0.035 Uiso 1 1 calc R U . . .
C110 C 0.5789(3) 0.5363(3) 0.4245(3) 0.0315(15) Uani 1 1 d . . . . .
C69 C 0.6569(3) 0.6902(3) 0.7428(3) 0.0370(17) Uani 1 1 d . . . . .
H69 H 0.662372 0.710322 0.776119 0.044 Uiso 1 1 calc R U . . .
C89 C 0.2222(3) 0.6867(3) 0.4000(3) 0.0324(15) Uani 1 1 d . . . . .
H89 H 0.187930 0.667030 0.399140 0.039 Uiso 1 1 calc R U . . .
C62 C 0.2703(3) 0.7612(3) 0.6342(4) 0.044(2) Uani 1 1 d . . . . .
H62 H 0.240786 0.746334 0.655754 0.053 Uiso 1 1 calc R U . . .
N14 N 0.3926(3) 0.2888(3) 0.3979(4) 0.060(2) Uani 1 1 d . . . . .
C18 C 0.6198(4) 0.3793(3) 0.7439(4) 0.047(2) Uani 1 1 d . . . . .
H18 H 0.636850 0.413515 0.753139 0.057 Uiso 1 1 calc R U . . .
C47 C 0.1277(4) 0.4128(3) 0.5589(5) 0.054(2) Uani 1 1 d . . . . .
H47 H 0.151819 0.395811 0.585133 0.065 Uiso 1 1 calc R U . . .
C16 C 0.6128(3) 0.2815(3) 0.7547(3) 0.0308(14) Uani 1 1 d . . . . .
H16 H 0.625386 0.248197 0.771596 0.037 Uiso 1 1 calc R U . . .
C88 C 0.2298(3) 0.7331(3) 0.3665(4) 0.0376(17) Uani 1 1 d . . . . .
H88 H 0.200375 0.745551 0.343364 0.045 Uiso 1 1 calc R U . . .
C67 C 0.6907(3) 0.6267(3) 0.6749(4) 0.0375(17) Uani 1 1 d . . . . .
H67 H 0.719796 0.603598 0.661651 0.045 Uiso 1 1 calc R U . . .
C6 C 0.6426(3) 0.4010(3) 0.5242(3) 0.0360(16) Uani 1 1 d . . . . .
C87 C 0.2803(3) 0.7610(3) 0.3668(3) 0.0366(17) Uani 1 1 d . . . . .
H87 H 0.285322 0.792457 0.343652 0.044 Uiso 1 1 calc R U . . .
C103 C 0.4401(3) 0.6222(3) 0.7574(3) 0.0297(14) Uani 1 1 d . . . . .
H103 H 0.443896 0.608857 0.794200 0.036 Uiso 1 1 calc R U . . .
C57 C 0.1756(3) 0.5997(4) 0.7113(4) 0.049(2) Uani 1 1 d . . . . .
H57 H 0.146212 0.575512 0.700834 0.059 Uiso 1 1 calc R U . . .
C34 C 0.2233(3) 0.2332(4) 0.6560(4) 0.045(2) Uani 1 1 d . . . . .
H34 H 0.192744 0.249833 0.674684 0.054 Uiso 1 1 calc R U . . .
C83 C 0.4889(3) 0.8363(3) 0.6253(4) 0.0363(17) Uani 1 1 d . . . . .
H83 H 0.462647 0.859282 0.643736 0.044 Uiso 1 1 calc R U . . .
C96 C 0.3377(3) 0.3561(4) 0.7510(3) 0.0399(18) Uani 1 1 d . . . . .
H96 H 0.304232 0.361465 0.771240 0.048 Uiso 1 1 calc R U . . .
C112 C 0.4212(3) 0.5652(3) 0.4523(3) 0.0305(14) Uani 1 1 d . . . . .
C49 C 0.1534(3) 0.5809(3) 0.5302(4) 0.0363(17) Uani 1 1 d . . . . .
H49 H 0.158635 0.544527 0.516040 0.044 Uiso 1 1 calc R U . . .
C35 C 0.2685(3) 0.2659(3) 0.6394(3) 0.0351(16) Uani 1 1 d . . . . .
C91 C 0.2515(3) 0.5505(3) 0.4376(3) 0.0309(15) Uani 1 1 d . . . . .
C76 C 0.5727(3) 0.6564(3) 0.4094(3) 0.0348(15) Uani 1 1 d . . . . .
C37 C 0.2394(4) 0.2932(3) 0.4533(4) 0.051(2) Uani 1 1 d . . . . .
H37 H 0.266505 0.293947 0.481957 0.062 Uiso 1 1 calc R U . . .
C42 C 0.2073(3) 0.3389(3) 0.4427(3) 0.0327(15) Uani 1 1 d . . . . .
C113 C 0.3923(3) 0.3476(3) 0.4684(3) 0.0345(16) Uani 1 1 d . . . . .
C5 C 0.6889(3) 0.4066(4) 0.4923(4) 0.049(2) Uani 1 1 d . . . . .
H5 H 0.685877 0.404464 0.453192 0.059 Uiso 1 1 calc R U . . .
C116 C 0.3100(4) 0.4934(3) 0.7119(3) 0.0414(18) Uani 1 1 d . . . . .
H116 H 0.273094 0.490589 0.725871 0.050 Uiso 1 1 calc R U . . .
C1 C 0.6483(4) 0.4036(4) 0.5809(4) 0.049(2) Uani 1 1 d . . . . .
H1 H 0.616404 0.399430 0.603774 0.059 Uiso 1 1 calc R U . . .
C17 C 0.6385(3) 0.3308(3) 0.7672(3) 0.0376(17) Uani 1 1 d . . . . .
H17 H 0.669147 0.331356 0.792062 0.045 Uiso 1 1 calc R U . . .
C13 C 0.5759(3) 0.3779(3) 0.7068(4) 0.0404(18) Uani 1 1 d . . . . .
H13 H 0.563301 0.411405 0.690520 0.049 Uiso 1 1 calc R U . . .
C8 C 0.7558(3) 0.6239(4) 0.5377(4) 0.0411(18) Uani 1 1 d . . . . .
H8 H 0.790814 0.628405 0.555439 0.049 Uiso 1 1 calc R U . . .
C59 C 0.2621(3) 0.6454(3) 0.6895(3) 0.0323(16) Uani 1 1 d . . . . .
C66 C 0.3583(3) 0.7499(3) 0.5871(4) 0.0445(19) Uani 1 1 d . . . . .
H66 H 0.388457 0.727150 0.575616 0.053 Uiso 1 1 calc R U . . .
C109 C 0.5785(4) 0.5290(4) 0.3676(4) 0.0458(19) Uani 1 1 d . . . . .
H109 H 0.578951 0.560124 0.343517 0.055 Uiso 1 1 calc R U . . .
C117 C 0.5473(4) 0.5101(3) 0.6633(4) 0.045(2) Uani 1 1 d . . . . .
C29 C 0.4545(3) 0.2204(3) 0.6479(3) 0.0353(16) Uani 1 1 d . . . . .
H29 H 0.432933 0.230762 0.679132 0.042 Uiso 1 1 calc R U . . .
C119 C 0.2173(3) 0.3603(3) 0.6988(3) 0.0338(15) Uani 1 1 d . . . . .
C20 C 0.5780(3) 0.3240(3) 0.4578(3) 0.0348(16) Uani 1 1 d . . . . .
C10 C 0.6758(3) 0.6621(3) 0.4923(3) 0.0356(16) Uani 1 1 d . . . . .
H10 H 0.656249 0.693495 0.478594 0.043 Uiso 1 1 calc R U . . .
C94 C 0.2565(3) 0.4491(3) 0.3860(4) 0.0393(17) Uani 1 1 d . . . . .
H94 H 0.258006 0.413658 0.368923 0.047 Uiso 1 1 calc R U . . .
N2 N 0.5915(5) 0.5175(3) 0.7452(5) 0.078(4) Uani 1 1 d . . . . .
C36 C 0.3117(4) 0.2407(4) 0.6108(4) 0.046(2) Uani 1 1 d . . . . .
H36 H 0.342538 0.262092 0.598402 0.055 Uiso 1 1 calc R U . . .
C22 C 0.5330(4) 0.2576(4) 0.3987(5) 0.052(2) Uani 1 1 d . . . . .
H22 H 0.502496 0.247587 0.375708 0.063 Uiso 1 1 calc R U . . .
C73 C 0.5535(5) 0.7379(4) 0.3303(5) 0.066(3) Uani 1 1 d . . . . .
H73 H 0.547399 0.766556 0.304073 0.079 Uiso 1 1 calc R U . . .
C4 C 0.7410(3) 0.4155(4) 0.5169(5) 0.054(2) Uani 1 1 d . . . . .
H4A H 0.772843 0.419124 0.493789 0.064 Uiso 1 1 calc R U . . .
C21 C 0.5331(3) 0.3078(3) 0.4258(4) 0.046(2) Uani 1 1 d . . . . .
H21 H 0.501864 0.331681 0.422405 0.055 Uiso 1 1 calc R U . . .
C120 C 0.1917(3) 0.4113(3) 0.6880(4) 0.0394(17) Uani 1 1 d . . . . .
H120 H 0.202509 0.432323 0.656536 0.047 Uiso 1 1 calc R U . . .
C107 C 0.5749(4) 0.4311(4) 0.3825(4) 0.0447(19) Uani 1 1 d . . . . .
H107 H 0.573359 0.394130 0.369172 0.054 Uiso 1 1 calc R U . . .
C93 C 0.2734(4) 0.4974(3) 0.3575(4) 0.0451(19) Uani 1 1 d . . . . .
H93 H 0.286414 0.495179 0.320468 0.054 Uiso 1 1 calc R U . . .
C78 C 0.5170(4) 0.7319(4) 0.3735(4) 0.053(2) Uani 1 1 d . . . . .
H78 H 0.485474 0.755541 0.376345 0.063 Uiso 1 1 calc R U . . .
C12 C 0.6834(3) 0.5632(3) 0.5041(4) 0.0413(18) Uani 1 1 d . . . . .
H12A H 0.669029 0.526786 0.499935 0.050 Uiso 1 1 calc R U . . .
C19 C 0.6230(3) 0.2875(3) 0.4649(4) 0.0411(18) Uani 1 1 d . . . . .
H19 H 0.653428 0.297067 0.488174 0.049 Uiso 1 1 calc R U . . .
C115 C 0.3254(3) 0.4978(3) 0.6562(3) 0.0355(16) Uani 1 1 d . . . . .
C51 C 0.0989(3) 0.6458(3) 0.5852(4) 0.0404(18) Uani 1 1 d . . . . .
H51 H 0.067592 0.653727 0.607847 0.049 Uiso 1 1 calc R U . . .
C84 C 0.5242(4) 0.8590(3) 0.5869(4) 0.050(2) Uani 1 1 d . . . . .
H84 H 0.522008 0.897274 0.578196 0.060 Uiso 1 1 calc R U . . .
C9 C 0.7257(3) 0.6696(3) 0.5196(4) 0.0395(17) Uani 1 1 d . . . . .
H9 H 0.739427 0.705938 0.525931 0.047 Uiso 1 1 calc R U . . .
C77 C 0.5262(3) 0.6914(3) 0.4130(4) 0.0369(16) Uani 1 1 d . . . . .
H77 H 0.500761 0.687300 0.442867 0.044 Uiso 1 1 calc R U . . .
C53 C 0.1816(3) 0.6759(3) 0.5382(4) 0.0363(17) Uani 1 1 d . . . . .
H53 H 0.206854 0.704957 0.529589 0.044 Uiso 1 1 calc R U . . .
C68 C 0.6971(3) 0.6541(3) 0.7244(3) 0.0368(17) Uani 1 1 d . . . . .
H68 H 0.729631 0.648130 0.745955 0.044 Uiso 1 1 calc R U . . .
C121 C 0.1512(4) 0.4309(4) 0.7226(4) 0.054(2) Uani 1 1 d . . . . .
H121 H 0.133010 0.464897 0.714293 0.065 Uiso 1 1 calc R U . . .
C92 C 0.2707(3) 0.5478(3) 0.3842(3) 0.0385(17) Uani 1 1 d . . . . .
H92 H 0.282162 0.580609 0.365726 0.046 Uiso 1 1 calc R U . . .
C123 C 0.1609(3) 0.3502(4) 0.7799(4) 0.047(2) Uani 1 1 d . . . . .
H123 H 0.149270 0.329008 0.811019 0.057 Uiso 1 1 calc R U . . .
N3 N 0.5385(6) 0.5114(3) 0.7552(4) 0.077(3) Uani 1 1 d . . . . .
C24 C 0.6222(3) 0.2367(3) 0.4370(4) 0.048(2) Uani 1 1 d . . . . .
H24 H 0.652985 0.212248 0.440229 0.058 Uiso 1 1 calc R U . . .
C65 C 0.3559(4) 0.8050(4) 0.5714(5) 0.059(3) Uani 1 1 d . . . . .
H65 H 0.385337 0.820633 0.550211 0.070 Uiso 1 1 calc R U . . .
C39 C 0.1930(5) 0.2429(4) 0.3820(5) 0.064(3) Uani 1 1 d . . . . .
H39 H 0.187039 0.209246 0.362569 0.077 Uiso 1 1 calc R U . . .
C28 C 0.4543(4) 0.1658(3) 0.6310(4) 0.0451(19) Uani 1 1 d . . . . .
H28 H 0.432622 0.139299 0.650484 0.054 Uiso 1 1 calc R U . . .
C52 C 0.1369(3) 0.6870(3) 0.5715(4) 0.0428(19) Uani 1 1 d . . . . .
H52 H 0.131697 0.723399 0.585507 0.051 Uiso 1 1 calc R U . . .
C7 C 0.7339(4) 0.5721(4) 0.5294(4) 0.048(2) Uani 1 1 d . . . . .
H7 H 0.754595 0.540907 0.541714 0.058 Uiso 1 1 calc R U . . .
C55 C 0.2166(3) 0.6638(4) 0.7758(4) 0.049(2) Uani 1 1 d . . . . .
H55 H 0.214856 0.683623 0.809742 0.059 Uiso 1 1 calc R U . . .
C114 C 0.3895(4) 0.2928(4) 0.4525(4) 0.053(2) Uani 1 1 d . . . . .
H114 H 0.385902 0.262339 0.477102 0.064 Uiso 1 1 calc R U . . .
C33 C 0.2226(4) 0.1772(4) 0.6456(4) 0.055(2) Uani 1 1 d . . . . .
H33 H 0.192139 0.155220 0.657648 0.066 Uiso 1 1 calc R U . . .
C56 C 0.1744(3) 0.6264(4) 0.7634(4) 0.051(2) Uani 1 1 d . . . . .
H56 H 0.145412 0.619063 0.789129 0.061 Uiso 1 1 calc R U . . .
C3 C 0.7472(3) 0.4191(3) 0.5710(5) 0.054(3) Uani 1 1 d . . . . .
H3 H 0.782672 0.426073 0.587021 0.065 Uiso 1 1 calc R U . . .
C60 C 0.2602(3) 0.6730(4) 0.7411(4) 0.0416(19) Uani 1 1 d . . . . .
H60 H 0.289208 0.697667 0.751458 0.050 Uiso 1 1 calc R U . . .
C2 C 0.6992(4) 0.4121(4) 0.6046(5) 0.057(2) Uani 1 1 d . . . . .
H2 H 0.702483 0.413277 0.643801 0.068 Uiso 1 1 calc R U . . .
C46 C 0.0751(4) 0.4291(4) 0.5753(6) 0.068(3) Uani 1 1 d . . . . .
H46 H 0.063027 0.422440 0.612095 0.081 Uiso 1 1 calc R U . . .
C23 C 0.5776(4) 0.2219(3) 0.4051(4) 0.054(2) Uani 1 1 d . . . . .
H23 H 0.577293 0.186879 0.387196 0.064 Uiso 1 1 calc R U . . .
C118 C 0.5991(5) 0.5156(3) 0.6898(6) 0.069(4) Uani 1 1 d . . . . .
H118 H 0.634030 0.517763 0.671526 0.082 Uiso 1 1 calc R U . . .
C31 C 0.3099(4) 0.1851(4) 0.6005(5) 0.056(3) Uani 1 1 d . . . . .
H31 H 0.339573 0.168017 0.580932 0.067 Uiso 1 1 calc R U . . .
C40 C 0.1623(4) 0.2885(4) 0.3696(5) 0.062(3) Uani 1 1 d . . . . .
H40 H 0.136029 0.287266 0.340202 0.075 Uiso 1 1 calc R U . . .
C99 C 0.4371(3) 0.3530(3) 0.7464(3) 0.0388(17) Uani 1 1 d . . . . .
H99 H 0.472501 0.356772 0.763449 0.047 Uiso 1 1 calc R U . . .
C43 C 0.1098(3) 0.4473(3) 0.4686(4) 0.047(2) Uani 1 1 d . . . . .
H43 H 0.121246 0.454512 0.431647 0.056 Uiso 1 1 calc R U . . .
C50 C 0.1080(3) 0.5922(3) 0.5647(4) 0.0421(18) Uani 1 1 d . . . . .
H50 H 0.083070 0.563245 0.574380 0.051 Uiso 1 1 calc R U . . .
C25 C 0.5159(4) 0.2437(4) 0.5757(4) 0.057(2) Uani 1 1 d . . . . .
H25 H 0.537746 0.269919 0.555957 0.068 Uiso 1 1 calc R U . . .
C63 C 0.2680(4) 0.8156(4) 0.6168(4) 0.054(3) Uani 1 1 d . . . . .
H63 H 0.236636 0.837805 0.625919 0.064 Uiso 1 1 calc R U . . .
C100 C 0.3882(4) 0.3598(4) 0.7766(4) 0.051(2) Uani 1 1 d . . . . .
H100 H 0.390029 0.366962 0.815213 0.062 Uiso 1 1 calc R U . . .
C80 C 0.5634(4) 0.7693(3) 0.5711(4) 0.052(2) Uani 1 1 d . . . . .
H80 H 0.588186 0.746413 0.550652 0.062 Uiso 1 1 calc R U . . .
C75 C 0.6094(4) 0.6631(4) 0.3645(4) 0.049(2) Uani 1 1 d . . . . .
H75 H 0.641497 0.640275 0.361668 0.058 Uiso 1 1 calc R U . . .
C108 C 0.5772(5) 0.4758(4) 0.3464(4) 0.056(2) Uani 1 1 d . . . . .
H108 H 0.577934 0.469850 0.307485 0.067 Uiso 1 1 calc R U . . .
C122 C 0.1365(4) 0.4020(4) 0.7694(4) 0.054(2) Uani 1 1 d . . . . .
H122 H 0.109950 0.416927 0.794512 0.065 Uiso 1 1 calc R U . . .
C41 C 0.1691(4) 0.3371(4) 0.4000(4) 0.057(3) Uani 1 1 d . . . . .
H41 H 0.147575 0.368923 0.391267 0.069 Uiso 1 1 calc R U . . .
C64 C 0.3104(5) 0.8377(4) 0.5866(5) 0.063(3) Uani 1 1 d . . . . .
H64 H 0.309047 0.875490 0.575864 0.076 Uiso 1 1 calc R U . . .
C79 C 0.5621(5) 0.8265(4) 0.5614(5) 0.068(3) Uani 1 1 d . . . . .
H79 H 0.588237 0.842687 0.536687 0.082 Uiso 1 1 calc R U . . .
C45 C 0.0390(4) 0.4558(4) 0.5370(7) 0.081(4) Uani 1 1 d . . . . .
H45 H 0.003009 0.467927 0.547850 0.097 Uiso 1 1 calc R U . . .
C32 C 0.2656(5) 0.1536(4) 0.6179(5) 0.064(3) Uani 1 1 d . . . . .
H32 H 0.265152 0.114952 0.610545 0.077 Uiso 1 1 calc R U . . .
C27 C 0.4849(4) 0.1499(4) 0.5868(5) 0.058(3) Uani 1 1 d . . . . .
H27 H 0.485238 0.112233 0.575333 0.069 Uiso 1 1 calc R U . . .
C74 C 0.5990(6) 0.7031(5) 0.3239(4) 0.066(3) Uani 1 1 d . . . . .
H74 H 0.622701 0.706361 0.292563 0.079 Uiso 1 1 calc R U . . .
C44 C 0.0572(4) 0.4633(4) 0.4858(6) 0.064(3) Uani 1 1 d . . . . .
H44 H 0.033091 0.480460 0.459695 0.077 Uiso 1 1 calc R U . . .
C38 C 0.2316(5) 0.2457(4) 0.4215(5) 0.066(3) Uani 1 1 d . . . . .
H38 H 0.254547 0.214300 0.428220 0.079 Uiso 1 1 calc R U . . .
C26 C 0.5150(5) 0.1885(4) 0.5590(6) 0.076(4) Uani 1 1 d . . . . .
H26 H 0.536002 0.177607 0.527495 0.091 Uiso 1 1 calc R U . . .

loop_
_atom_site_aniso_label
_atom_site_aniso_U_11
_atom_site_aniso_U_22
_atom_site_aniso_U_33
_atom_site_aniso_U_23
_atom_site_aniso_U_13
_atom_site_aniso_U_12
Ag3 0.0258(2) 0.0290(2) 0.0287(3) -0.00239(18) -0.00359(18) 0.00213(16)
Ag1 0.0260(2) 0.0359(2) 0.0267(3) -0.0055(2) 0.00056(18) -0.00072(17)
Ag6 0.0362(2) 0.0310(2) 0.0258(3) 0.0028(2) -0.00278(19) -0.00060(18)
Ag5 0.0309(2) 0.0338(2) 0.0331(3) 0.0049(2) 0.0013(2) 0.00306(18)
Ag4 0.0556(3) 0.0410(3) 0.0330(3) -0.0040(2) 0.0084(3) -0.0103(2)
Ag2 0.0400(3) 0.0502(3) 0.0373(3) 0.0040(2) -0.0045(2) -0.0038(2)
P3 0.0184(7) 0.0291(7) 0.0261(9) -0.0023(6) 0.0015(6) -0.0022(5)
S2 0.0202(6) 0.0381(8) 0.0334(10) -0.0017(7) -0.0024(6) -0.0015(6)
P6 0.0273(8) 0.0272(7) 0.0286(10) 0.0029(7) -0.0026(7) 0.0021(6)
P1 0.0232(7) 0.0247(7) 0.0309(10) 0.0054(7) -0.0042(6) -0.0003(6)
P8 0.0283(7) 0.0243(7) 0.0305(10) -0.0007(7) -0.0025(6) -0.0023(6)
P2 0.0199(7) 0.0293(7) 0.0331(10) -0.0058(7) 0.0022(6) -0.0037(6)
S4 0.0279(8) 0.0508(10) 0.0279(10) 0.0046(7) -0.0025(7) 0.0043(7)
P7 0.0279(8) 0.0318(8) 0.0260(10) 0.0034(7) -0.0001(7) 0.0017(6)
P4 0.0244(7) 0.0326(8) 0.0273(10) -0.0025(7) 0.0001(6) 0.0002(6)
S3 0.0434(9) 0.0285(7) 0.0303(10) 0.0000(7) 0.0040(7) -0.0027(6)
P5 0.0252(7) 0.0315(8) 0.0369(11) -0.0054(7) 0.0009(7) 0.0018(6)
S1 0.0547(11) 0.0296(8) 0.0473(13) 0.0008(8) -0.0050(9) 0.0045(7)
N1 0.024(2) 0.028(3) 0.029(3) -0.001(2) -0.001(2) -0.001(2)
N16 0.031(3) 0.029(3) 0.026(3) 0.003(2) -0.002(2) 0.003(2)
N8 0.026(3) 0.028(2) 0.026(3) 0.000(2) -0.004(2) -0.002(2)
N11 0.046(3) 0.032(3) 0.027(4) 0.001(2) 0.010(3) 0.000(2)
N15 0.022(2) 0.039(3) 0.036(4) -0.005(3) 0.000(2) -0.002(2)
C72 0.025(3) 0.031(3) 0.026(4) 0.001(3) 0.000(3) -0.002(2)
N10 0.047(3) 0.034(3) 0.030(4) 0.002(3) 0.006(3) 0.006(2)
N12 0.040(3) 0.036(3) 0.034(4) -0.003(3) -0.011(3) 0.003(2)
C70 0.030(3) 0.039(3) 0.032(4) -0.003(3) 0.001(3) -0.006(3)
C105 0.019(3) 0.026(3) 0.034(4) -0.004(3) 0.001(3) -0.002(2)
C82 0.030(3) 0.030(3) 0.025(4) -0.001(3) 0.005(3) -0.001(2)
C97 0.030(3) 0.024(3) 0.030(4) 0.002(3) 0.003(3) -0.001(2)
C81 0.022(3) 0.036(3) 0.026(4) 0.000(3) 0.001(3) -0.006(2)
C71 0.022(3) 0.024(3) 0.026(4) 0.001(2) -0.003(2) -0.001(2)
C111 0.042(4) 0.047(4) 0.033(5) 0.005(3) -0.005(3) -0.016(3)
C86 0.031(3) 0.032(3) 0.044(5) 0.007(3) 0.006(3) -0.005(3)
N6 0.055(4) 0.035(3) 0.037(4) 0.000(3) -0.002(3) -0.002(3)
C106 0.021(3) 0.038(3) 0.035(4) -0.005(3) -0.001(3) 0.001(2)
N13 0.053(4) 0.058(4) 0.043(5) -0.021(4) -0.010(3) 0.011(3)
C61 0.024(3) 0.036(3) 0.033(4) -0.001(3) -0.012(3) -0.005(2)
N7 0.076(5) 0.037(3) 0.032(4) 0.002(3) -0.001(4) -0.008(3)
N9 0.034(3) 0.054(4) 0.027(4) 0.005(3) 0.000(3) -0.008(3)
C11 0.028(3) 0.035(3) 0.025(4) -0.005(3) 0.004(3) 0.001(3)
N4 0.074(5) 0.032(3) 0.038(4) 0.002(3) -0.023(4) 0.007(3)
C58 0.026(3) 0.044(4) 0.045(5) -0.007(3) 0.007(3) -0.001(3)
C98 0.026(3) 0.030(3) 0.029(4) 0.005(3) -0.008(3) 0.003(2)
C104 0.028(3) 0.027(3) 0.025(4) 0.002(2) 0.001(3) -0.001(2)
N5 0.047(4) 0.033(3) 0.032(4) 0.005(3) 0.001(3) -0.003(3)
C48 0.037(4) 0.026(3) 0.046(5) -0.003(3) -0.002(3) -0.008(3)
C95 0.029(3) 0.028(3) 0.030(4) 0.001(3) -0.008(3) -0.001(2)
C54 0.024(3) 0.032(3) 0.031(4) 0.008(3) -0.009(3) -0.004(2)
C14 0.030(3) 0.033(3) 0.020(4) 0.007(3) 0.001(3) 0.005(2)
C85 0.031(3) 0.030(3) 0.032(4) 0.006(3) -0.001(3) 0.000(2)
C101 0.023(3) 0.020(3) 0.031(4) -0.005(2) 0.005(3) -0.004(2)
C15 0.029(3) 0.027(3) 0.035(4) 0.007(3) 0.007(3) 0.004(2)
C30 0.032(3) 0.035(3) 0.028(4) 0.000(3) -0.005(3) -0.001(3)
C90 0.028(3) 0.029(3) 0.029(4) 0.003(3) -0.003(3) -0.001(2)
C124 0.045(4) 0.046(4) 0.026(4) 0.002(3) 0.000(3) -0.004(3)
C102 0.029(3) 0.029(3) 0.031(4) 0.001(3) 0.006(3) -0.002(2)
C110 0.026(3) 0.037(3) 0.032(4) -0.003(3) -0.003(3) 0.000(2)
C69 0.038(4) 0.045(4) 0.028(4) 0.000(3) -0.002(3) -0.012(3)
C89 0.030(3) 0.032(3) 0.035(4) 0.005(3) -0.005(3) -0.001(3)
C62 0.034(4) 0.039(4) 0.059(6) -0.008(4) -0.022(4) 0.004(3)
N14 0.054(4) 0.053(4) 0.075(7) -0.032(4) 0.005(4) -0.007(3)
C18 0.053(5) 0.029(3) 0.059(6) 0.000(4) -0.016(4) 0.001(3)
C47 0.054(5) 0.034(4) 0.074(7) -0.005(4) 0.022(5) -0.004(3)
C16 0.028(3) 0.031(3) 0.034(4) 0.007(3) 0.000(3) 0.008(3)
C88 0.040(4) 0.034(3) 0.039(5) 0.004(3) -0.010(3) 0.007(3)
C67 0.030(3) 0.037(4) 0.045(5) 0.006(3) -0.001(3) 0.002(3)
C6 0.031(3) 0.031(3) 0.045(5) 0.001(3) -0.005(3) 0.003(3)
C87 0.049(4) 0.027(3) 0.035(5) 0.010(3) 0.013(3) 0.005(3)
C103 0.031(3) 0.033(3) 0.025(4) 0.000(3) 0.003(3) -0.005(2)
C57 0.028(3) 0.063(5) 0.056(6) 0.001(4) 0.005(3) -0.006(4)
C34 0.039(4) 0.049(4) 0.047(5) 0.008(4) -0.008(4) -0.018(3)
C83 0.030(3) 0.028(3) 0.051(5) -0.001(3) 0.000(3) 0.002(2)
C96 0.031(4) 0.060(5) 0.029(5) -0.006(4) 0.001(3) -0.008(3)
C112 0.025(3) 0.036(3) 0.031(4) 0.008(3) -0.006(3) -0.003(2)
C49 0.030(3) 0.023(3) 0.057(5) -0.001(3) -0.001(3) -0.001(2)
C35 0.035(4) 0.040(4) 0.030(4) 0.005(3) -0.014(3) 0.001(3)
C91 0.027(3) 0.025(3) 0.041(5) 0.006(3) -0.006(3) -0.002(2)
C76 0.033(3) 0.044(4) 0.028(4) 0.000(3) -0.005(3) -0.004(3)
C37 0.067(6) 0.035(4) 0.052(6) -0.009(4) -0.020(5) 0.004(4)
C42 0.033(3) 0.028(3) 0.038(4) 0.000(3) 0.003(3) -0.006(2)
C113 0.030(3) 0.033(3) 0.040(5) 0.002(3) -0.001(3) 0.003(3)
C5 0.033(4) 0.070(6) 0.043(5) -0.018(4) 0.001(3) 0.002(4)
C116 0.052(4) 0.044(4) 0.028(5) 0.000(3) 0.004(3) -0.011(3)
C1 0.047(4) 0.058(5) 0.044(5) 0.008(4) -0.002(4) 0.006(4)
C17 0.035(4) 0.040(4) 0.037(5) 0.007(3) -0.010(3) 0.006(3)
C13 0.049(4) 0.027(3) 0.046(5) 0.005(3) -0.016(4) 0.001(3)
C8 0.025(3) 0.061(5) 0.036(5) -0.002(4) -0.002(3) -0.002(3)
C59 0.021(3) 0.036(3) 0.040(5) -0.007(3) 0.005(3) -0.001(2)
C66 0.037(4) 0.043(4) 0.054(6) 0.017(4) -0.006(4) -0.005(3)
C109 0.059(5) 0.044(4) 0.035(5) -0.002(4) -0.004(4) 0.005(4)
C117 0.059(5) 0.024(3) 0.053(6) 0.009(3) -0.013(4) -0.006(3)
C29 0.044(4) 0.030(3) 0.032(4) -0.001(3) 0.004(3) 0.000(3)
C119 0.035(3) 0.033(3) 0.033(4) -0.001(3) -0.001(3) -0.002(3)
C20 0.032(3) 0.032(3) 0.040(5) -0.004(3) 0.005(3) 0.002(3)
C10 0.027(3) 0.036(3) 0.044(5) 0.003(3) 0.002(3) -0.001(3)
C94 0.046(4) 0.032(3) 0.041(5) -0.005(3) 0.004(3) -0.006(3)
N2 0.127(10) 0.033(4) 0.076(7) 0.008(4) -0.064(7) 0.000(5)
C36 0.045(4) 0.053(5) 0.039(5) -0.011(4) -0.008(4) 0.005(4)
C22 0.045(4) 0.045(4) 0.068(7) -0.017(4) -0.009(4) 0.003(3)
C73 0.072(7) 0.058(6) 0.068(8) 0.015(5) -0.019(6) -0.008(5)
C4 0.027(4) 0.062(5) 0.072(7) -0.012(5) -0.005(4) -0.004(3)
C21 0.037(4) 0.041(4) 0.060(6) -0.009(4) -0.005(4) 0.004(3)
C120 0.045(4) 0.036(4) 0.037(5) 0.008(3) 0.004(3) 0.004(3)
C107 0.055(5) 0.043(4) 0.036(5) -0.011(3) 0.000(4) 0.005(3)
C93 0.058(5) 0.039(4) 0.038(5) 0.003(3) 0.013(4) 0.000(3)
C78 0.051(5) 0.042(4) 0.066(7) 0.007(4) -0.019(5) -0.002(4)
C12 0.034(4) 0.044(4) 0.046(5) -0.009(4) -0.005(3) 0.002(3)
C19 0.038(4) 0.037(4) 0.049(5) 0.000(3) 0.000(3) 0.004(3)
C115 0.049(4) 0.024(3) 0.034(4) -0.003(3) 0.004(3) -0.004(3)
C51 0.027(3) 0.044(4) 0.050(5) 0.002(4) 0.007(3) 0.002(3)
C84 0.051(5) 0.038(4) 0.060(6) 0.018(4) 0.004(4) 0.006(3)
C9 0.038(4) 0.042(4) 0.038(5) 0.001(3) 0.005(3) -0.011(3)
C77 0.038(4) 0.037(3) 0.036(5) 0.003(3) -0.002(3) -0.003(3)
C53 0.032(3) 0.023(3) 0.054(5) 0.002(3) -0.007(3) 0.000(2)
C68 0.028(3) 0.044(4) 0.039(5) 0.015(3) -0.010(3) -0.008(3)
C121 0.050(5) 0.049(5) 0.063(7) 0.002(4) 0.021(5) 0.009(4)
C92 0.047(4) 0.031(3) 0.038(5) 0.003(3) 0.002(3) -0.003(3)
C123 0.038(4) 0.060(5) 0.043(5) 0.006(4) 0.009(4) -0.006(3)
N3 0.132(9) 0.033(4) 0.067(6) -0.004(4) -0.065(7) 0.009(5)
C24 0.044(4) 0.037(4) 0.063(6) -0.002(4) -0.003(4) 0.008(3)
C65 0.062(6) 0.052(5) 0.062(7) 0.018(5) -0.025(5) -0.006(4)
C39 0.094(8) 0.038(4) 0.061(7) -0.020(4) 0.016(6) -0.025(5)
C28 0.045(4) 0.038(4) 0.052(6) -0.006(4) -0.002(4) -0.006(3)
C52 0.040(4) 0.031(3) 0.057(6) -0.001(3) -0.002(4) 0.002(3)
C7 0.041(4) 0.049(4) 0.054(6) -0.008(4) -0.013(4) 0.007(3)
C55 0.037(4) 0.074(6) 0.037(5) -0.012(4) 0.003(4) 0.006(4)
C114 0.057(5) 0.039(4) 0.063(7) 0.001(4) 0.009(5) -0.010(4)
C33 0.068(6) 0.047(5) 0.051(6) 0.000(4) -0.020(5) -0.018(4)
C56 0.033(4) 0.071(6) 0.050(6) -0.004(4) 0.015(4) 0.008(4)
C3 0.032(4) 0.046(4) 0.085(8) -0.006(5) -0.020(4) 0.007(3)
C60 0.033(4) 0.055(4) 0.037(5) -0.022(4) 0.005(3) 0.000(3)
C2 0.050(5) 0.064(6) 0.057(6) 0.007(5) -0.018(4) 0.001(4)
C46 0.062(6) 0.044(5) 0.097(9) -0.006(5) 0.043(6) -0.007(4)
C23 0.067(6) 0.031(4) 0.064(6) -0.009(4) 0.005(5) 0.006(4)
C118 0.064(6) 0.022(4) 0.120(11) 0.016(5) -0.024(6) -0.007(4)
C31 0.043(4) 0.050(5) 0.074(7) -0.025(5) -0.018(4) 0.008(4)
C40 0.064(6) 0.056(5) 0.068(7) -0.029(5) -0.013(5) -0.003(4)
C99 0.033(4) 0.055(4) 0.028(4) -0.003(3) 0.001(3) -0.003(3)
C43 0.030(4) 0.046(4) 0.065(6) -0.012(4) -0.009(4) 0.000(3)
C50 0.032(3) 0.036(3) 0.058(5) 0.002(4) 0.005(4) -0.003(3)
C25 0.066(6) 0.042(4) 0.062(7) -0.006(4) 0.019(5) -0.009(4)
C63 0.056(5) 0.044(4) 0.061(7) -0.007(4) -0.033(5) 0.016(4)
C100 0.041(4) 0.077(6) 0.036(5) -0.005(4) 0.002(4) -0.010(4)
C80 0.056(5) 0.041(4) 0.059(6) 0.011(4) 0.035(5) 0.004(4)
C75 0.049(5) 0.055(5) 0.043(5) -0.006(4) 0.010(4) -0.002(4)
C108 0.087(7) 0.048(5) 0.032(5) -0.005(4) -0.009(5) 0.008(5)
C122 0.049(5) 0.059(5) 0.054(6) -0.007(4) 0.018(4) 0.001(4)
C41 0.061(5) 0.054(5) 0.057(6) -0.024(5) -0.024(5) 0.002(4)
C64 0.076(7) 0.042(4) 0.072(7) 0.012(5) -0.047(6) -0.002(4)
C79 0.073(6) 0.050(5) 0.081(8) 0.032(5) 0.040(6) 0.012(4)
C45 0.034(4) 0.048(5) 0.159(14) -0.014(7) 0.035(7) -0.011(4)
C32 0.076(7) 0.039(4) 0.077(8) -0.017(5) -0.041(6) -0.006(4)
C27 0.062(6) 0.040(4) 0.072(7) -0.015(4) 0.015(5) -0.001(4)
C74 0.101(9) 0.069(6) 0.027(5) 0.007(5) 0.008(5) -0.005(6)
C44 0.033(4) 0.055(5) 0.105(9) -0.021(6) -0.018(5) -0.005(4)
C38 0.101(8) 0.033(4) 0.065(7) -0.017(4) -0.017(6) 0.010(4)
C26 0.080(7) 0.061(6) 0.088(9) -0.037(6) 0.045(7) -0.006(5)

loop_
_atom_type_symbol
_atom_type_description
_atom_type_scat_dispersion_real
_atom_type_scat_dispersion_imag
_atom_type_scat_source
C C 0.0181 0.0091 'International Tables Vol C Tables 4.2.6.8 and 6.1.1.4'
H H 0.0000 0.0000 'International Tables Vol C Tables 4.2.6.8 and 6.1.1.4'
Ag Ag 0.1306 4.2820 'International Tables Vol C Tables 4.2.6.8 and 6.1.1.4'
N N 0.0311 0.0180 'International Tables Vol C Tables 4.2.6.8 and 6.1.1.4'
P P 0.2955 0.4335 'International Tables Vol C Tables 4.2.6.8 and 6.1.1.4'
S S 0.3331 0.5567 'International Tables Vol C Tables 4.2.6.8 and 6.1.1.4'

loop_
_geom_angle_atom_site_label_1
_geom_angle_atom_site_label_2
_geom_angle_atom_site_label_3
_geom_angle
_geom_angle_site_symmetry_1
_geom_angle_site_symmetry_3
_geom_angle_publ_flag
Ag2 Ag3 Ag4 55.347(18) . . ?
S2 Ag3 Ag4 78.85(4) . . ?
S2 Ag3 Ag2 53.99(4) . . ?
S2 Ag3 S3 126.39(6) . . ?
P1 Ag3 Ag4 96.21(4) . . ?
P1 Ag3 Ag2 144.61(5) . . ?
P1 Ag3 S2 104.39(6) . . ?
P1 Ag3 S3 98.26(6) . . ?
P2 Ag3 Ag4 139.66(5) . . ?
P2 Ag3 Ag2 96.66(4) . . ?
P2 Ag3 S2 109.52(5) . . ?
P2 Ag3 P1 118.14(6) . . ?
P2 Ag3 S3 100.89(6) . . ?
S3 Ag3 Ag4 50.57(4) . . ?
S3 Ag3 Ag2 80.03(4) . . ?
P3 Ag1 Ag2 100.01(4) . . ?
P3 Ag1 S2 110.05(5) . . ?
P3 Ag1 P4 127.81(6) . . ?
P3 Ag1 S1 103.63(6) . . ?
S2 Ag1 Ag2 55.05(4) . . ?
S2 Ag1 S1 103.22(6) . . ?
P4 Ag1 Ag2 131.98(4) . . ?
P4 Ag1 S2 104.57(6) . . ?
P4 Ag1 S1 105.01(6) . . ?
S1 Ag1 Ag2 52.42(5) . . ?
P8 Ag6 Ag4 94.14(4) . . ?
P8 Ag6 S4 113.75(6) . . ?
P8 Ag6 S3 99.38(6) . . ?
S4 Ag6 Ag4 54.32(4) . . ?
P7 Ag6 Ag4 134.20(5) . . ?
P7 Ag6 P8 131.15(6) . . ?
P7 Ag6 S4 102.75(6) . . ?
P7 Ag6 S3 104.93(6) . . ?
S3 Ag6 Ag4 52.98(4) . . ?
S3 Ag6 S4 100.35(6) . . ?
P6 Ag5 S4 90.96(6) . . ?
P6 Ag5 P5 119.37(6) . . ?
P6 Ag5 S1 115.54(7) . . ?
S4 Ag5 S1 123.86(6) . . ?
P5 Ag5 S4 118.19(6) . . ?
P5 Ag5 S1 91.66(6) . . ?
Ag6 Ag4 Ag3 115.24(2) . . ?
Ag2 Ag4 Ag3 61.493(19) . . ?
Ag2 Ag4 Ag6 126.31(3) . . ?
S4 Ag4 Ag3 158.83(5) . . ?
S4 Ag4 Ag6 60.81(4) . . ?
S4 Ag4 Ag2 102.81(5) . . ?
S3 Ag4 Ag3 56.60(4) . . ?
S3 Ag4 Ag6 59.74(4) . . ?
S3 Ag4 Ag2 87.39(5) . . ?
S3 Ag4 S4 111.80(6) . . ?
N11 Ag4 Ag3 86.55(16) . . ?
N11 Ag4 Ag6 149.54(17) . . ?
N11 Ag4 Ag2 82.10(18) . . ?
N11 Ag4 S4 106.19(17) . . ?
N11 Ag4 S3 141.94(17) . . ?
Ag1 Ag2 Ag3 106.46(2) . . ?
Ag4 Ag2 Ag3 63.16(2) . . ?
Ag4 Ag2 Ag1 127.06(3) . . ?
S2 Ag2 Ag3 54.36(4) . . ?
S2 Ag2 Ag1 55.93(4) . . ?
S2 Ag2 Ag4 83.71(4) . . ?
S1 Ag2 Ag3 165.46(6) . . ?
S1 Ag2 Ag1 60.10(5) . . ?
S1 Ag2 Ag4 118.99(5) . . ?
S1 Ag2 S2 111.10(6) . . ?
N5 Ag2 Ag3 83.57(17) . . ?
N5 Ag2 Ag1 152.94(17) . . ?
N5 Ag2 Ag4 79.97(17) . . ?
N5 Ag2 S2 137.74(17) . . ?
N5 Ag2 S1 110.93(18) . . ?
C105 P3 Ag1 106.9(2) . . ?
C105 P3 C81 104.1(3) . . ?
C105 P3 C71 106.1(3) . . ?
C81 P3 Ag1 118.4(2) . . ?
C71 P3 Ag1 117.2(2) . . ?
C71 P3 C81 102.9(3) . . ?
Ag3 S2 Ag1 133.63(7) . . ?
Ag2 S2 Ag3 71.65(5) . . ?
Ag2 S2 Ag1 69.02(4) . . ?
C112 S2 Ag3 104.8(2) . . ?
C112 S2 Ag1 104.6(2) . . ?
C112 S2 Ag2 98.8(2) . . ?
C98 P6 Ag5 115.2(2) . . ?
C14 P6 Ag5 118.6(2) . . ?
C14 P6 C98 101.8(3) . . ?
C30 P6 Ag5 113.1(3) . . ?
C30 P6 C98 103.4(3) . . ?
C30 P6 C14 102.7(3) . . ?
C54 P1 Ag3 105.9(2) . . ?
C54 P1 C90 104.7(3) . . ?
C54 P1 C91 108.8(3) . . ?
C90 P1 Ag3 120.7(2) . . ?
C90 P1 C91 104.7(3) . . ?
C91 P1 Ag3 111.4(2) . . ?
C48 P8 Ag6 114.5(3) . . ?
C48 P8 C95 101.7(3) . . ?
C48 P8 C42 104.5(3) . . ?
C95 P8 Ag6 111.1(2) . . ?
C42 P8 Ag6 118.0(2) . . ?
C42 P8 C95 105.4(3) . . ?
C61 P2 Ag3 110.4(3) . . ?
C61 P2 C101 104.5(3) . . ?
C101 P2 Ag3 109.3(2) . . ?
C59 P2 Ag3 120.7(2) . . ?
C59 P2 C61 104.6(3) . . ?
C59 P2 C101 106.1(3) . . ?
Ag5 S4 Ag6 142.15(8) . . ?
Ag4 S4 Ag6 64.87(4) . . ?
Ag4 S4 Ag5 97.78(6) . . ?
C113 S4 Ag6 108.5(2) . . ?
C113 S4 Ag5 108.7(2) . . ?
C113 S4 Ag4 106.4(2) . . ?
C97 P7 Ag6 113.8(2) . . ?
C97 P7 C35 101.5(3) . . ?
C35 P7 Ag6 111.4(3) . . ?
C119 P7 Ag6 116.7(2) . . ?
C119 P7 C97 104.2(3) . . ?
C119 P7 C35 108.0(3) . . ?
C11 P4 Ag1 105.9(2) . . ?
C11 P4 C110 104.6(3) . . ?
C110 P4 Ag1 115.8(2) . . ?
C76 P4 Ag1 118.4(3) . . ?
C76 P4 C11 104.6(3) . . ?
C76 P4 C110 106.2(4) . . ?
Ag3 S3 Ag6 138.24(8) . . ?
Ag4 S3 Ag3 72.83(5) . . ?
Ag4 S3 Ag6 67.28(5) . . ?
C115 S3 Ag3 96.1(2) . . ?
C115 S3 Ag6 102.8(2) . . ?
C115 S3 Ag4 100.8(3) . . ?
C106 P5 Ag5 116.6(2) . . ?
C6 P5 Ag5 112.3(3) . . ?
C6 P5 C106 99.6(3) . . ?
C6 P5 C20 104.7(3) . . ?
C20 P5 Ag5 117.1(2) . . ?
C20 P5 C106 104.4(4) . . ?
Ag5 S1 Ag1 134.61(9) . . ?
Ag2 S1 Ag1 67.48(5) . . ?
Ag2 S1 Ag5 89.17(7) . . ?
C117 S1 Ag1 110.8(3) . . ?
C117 S1 Ag5 112.1(3) . . ?
C117 S1 Ag2 102.9(3) . . ?
C101 N1 C105 118.6(6) . . ?
C98 N16 C97 119.4(6) . . ?
C95 N8 C91 118.6(6) . . ?
N10 N11 Ag4 124.4(5) . . ?
N10 N11 C112 108.7(6) . . ?
C112 N11 Ag4 126.3(5) . . ?
C106 N15 C110 119.1(7) . . ?
C71 C72 H72 120.2 . . ?
C67 C72 H72 120.2 . . ?
C67 C72 C71 119.7(7) . . ?
N11 N10 N9 110.2(6) . . ?
N13 N12 H12 124.0 . . ?
N13 N12 C113 112.1(7) . . ?
C113 N12 H12 124.0 . . ?
C71 C70 H70 119.9 . . ?
C69 C70 H70 119.9 . . ?
C69 C70 C71 120.1(7) . . ?
N1 C105 P3 112.4(5) . . ?
N1 C105 C104 122.4(6) . . ?
C104 C105 P3 125.1(5) . . ?
C81 C82 H82 120.0 . . ?
C81 C82 C83 120.0(7) . . ?
C83 C82 H82 120.0 . . ?
N16 C97 P7 112.2(5) . . ?
N16 C97 C96 122.0(6) . . ?
C96 C97 P7 125.7(5) . . ?
C82 C81 P3 123.9(5) . . ?
C82 C81 C80 119.1(7) . . ?
C80 C81 P3 117.0(6) . . ?
C72 C71 P3 119.1(5) . . ?
C72 C71 C70 118.9(6) . . ?
C70 C71 P3 122.0(5) . . ?
N9 C111 H111 125.3 . . ?
N9 C111 C112 109.4(7) . . ?
C112 C111 H111 125.3 . . ?
C85 C86 H86 119.9 . . ?
C87 C86 H86 119.9 . . ?
C87 C86 C85 120.2(6) . . ?
N7 N6 N5 111.3(7) . . ?
N15 C106 P5 111.9(6) . . ?
N15 C106 C107 123.1(7) . . ?
C107 C106 P5 125.0(6) . . ?
N14 N13 N12 106.6(8) . . ?
C62 C61 P2 121.7(6) . . ?
C62 C61 C66 119.6(7) . . ?
C66 C61 P2 118.5(6) . . ?
N6 N7 C116 107.9(7) . . ?
N10 N9 C111 106.1(6) . . ?
C10 C11 P4 119.1(5) . . ?
C10 C11 C12 118.9(7) . . ?
C12 C11 P4 120.9(5) . . ?
C117 N4 H4 123.9 . . ?
N3 N4 H4 123.9 . . ?
N3 N4 C117 112.3(10) . . ?
C57 C58 H58 119.7 . . ?
C59 C58 H58 119.7 . . ?
C59 C58 C57 120.6(8) . . ?
N16 C98 P6 114.0(5) . . ?
N16 C98 C99 121.9(7) . . ?
C99 C98 P6 124.0(5) . . ?
C105 C104 H104 121.1 . . ?
C103 C104 C105 117.7(6) . . ?
C103 C104 H104 121.1 . . ?
N6 N5 Ag2 122.8(5) . . ?
N6 N5 C115 107.9(7) . . ?
C115 N5 Ag2 125.8(5) . . ?
C47 C48 P8 119.1(7) . . ?
C47 C48 C43 116.8(8) . . ?
C43 C48 P8 123.9(7) . . ?
N8 C95 P8 110.2(5) . . ?
N8 C95 C94 123.6(6) . . ?
C94 C95 P8 126.1(5) . . ?
C49 C54 P1 124.3(5) . . ?
C49 C54 C53 117.8(7) . . ?
C53 C54 P1 117.0(5) . . ?
C15 C14 P6 124.1(6) . . ?
C15 C14 C13 118.9(7) . . ?
C13 C14 P6 117.0(5) . . ?
C86 C85 H85 119.9 . . ?
C86 C85 C90 120.2(7) . . ?
C90 C85 H85 119.9 . . ?
N1 C101 P2 111.8(5) . . ?
N1 C101 C102 123.1(6) . . ?
C102 C101 P2 124.8(5) . . ?
C14 C15 H15 120.2 . . ?
C14 C15 C16 119.6(6) . . ?
C16 C15 H15 120.2 . . ?
C29 C30 P6 124.1(6) . . ?
C25 C30 P6 118.4(6) . . ?
C25 C30 C29 117.4(7) . . ?
C85 C90 P1 118.0(5) . . ?
C89 C90 P1 122.6(5) . . ?
C89 C90 C85 119.4(6) . . ?
C119 C124 H124 120.4 . . ?
C119 C124 C123 119.1(8) . . ?
C123 C124 H124 120.4 . . ?
C101 C102 H102 121.1 . . ?
C103 C102 C101 117.8(6) . . ?
C103 C102 H102 121.1 . . ?
N15 C110 P4 111.5(5) . . ?
N15 C110 C109 122.0(7) . . ?
C109 C110 P4 126.5(6) . . ?
C70 C69 H69 120.1 . . ?
C68 C69 C70 119.8(7) . . ?
C68 C69 H69 120.1 . . ?
C90 C89 H89 120.1 . . ?
C88 C89 C90 119.7(6) . . ?
C88 C89 H89 120.1 . . ?
C61 C62 H62 119.9 . . ?
C63 C62 C61 120.2(9) . . ?
C63 C62 H62 119.9 . . ?
N13 N14 C114 108.6(7) . . ?
C17 C18 H18 120.2 . . ?
C17 C18 C13 119.6(7) . . ?
C13 C18 H18 120.2 . . ?
C48 C47 H47 119.3 . . ?
C46 C47 C48 121.4(11) . . ?
C46 C47 H47 119.3 . . ?
C15 C16 H16 119.7 . . ?
C17 C16 C15 120.6(6) . . ?
C17 C16 H16 119.7 . . ?
C89 C88 H88 119.9 . . ?
C87 C88 C89 120.2(7) . . ?
C87 C88 H88 119.9 . . ?
C72 C67 H67 119.5 . . ?
C68 C67 C72 120.9(7) . . ?
C68 C67 H67 119.5 . . ?
C5 C6 P5 122.5(7) . . ?
C5 C6 C1 118.4(8) . . ?
C1 C6 P5 119.1(6) . . ?
C86 C87 C88 120.3(6) . . ?
C86 C87 H87 119.8 . . ?
C88 C87 H87 119.8 . . ?
C104 C103 H103 119.8 . . ?
C102 C103 C104 120.3(7) . . ?
C102 C103 H103 119.8 . . ?
C58 C57 H57 120.1 . . ?
C58 C57 C56 119.8(8) . . ?
C56 C57 H57 120.1 . . ?
C35 C34 H34 119.6 . . ?
C33 C34 H34 119.6 . . ?
C33 C34 C35 120.7(9) . . ?
C82 C83 H83 119.7 . . ?
C84 C83 C82 120.6(7) . . ?
C84 C83 H83 119.7 . . ?
C97 C96 H96 120.7 . . ?
C100 C96 C97 118.5(8) . . ?
C100 C96 H96 120.7 . . ?
N11 C112 S2 122.6(6) . . ?
N11 C112 C111 105.5(7) . . ?
C111 C112 S2 131.8(6) . . ?
C54 C49 H49 119.9 . . ?
C50 C49 C54 120.3(6) . . ?
C50 C49 H49 119.9 . . ?
C34 C35 P7 124.1(7) . . ?
C36 C35 P7 117.5(6) . . ?
C36 C35 C34 118.4(8) . . ?
N8 C91 P1 112.6(6) . . ?
N8 C91 C92 121.5(6) . . ?
C92 C91 P1 124.6(5) . . ?
C77 C76 P4 118.3(6) . . ?
C77 C76 C75 118.4(7) . . ?
C75 C76 P4 123.3(6) . . ?
C42 C37 H37 120.5 . . ?
C42 C37 C38 119.0(9) . . ?
C38 C37 H37 120.5 . . ?
C37 C42 P8 117.9(6) . . ?
C37 C42 C41 119.2(7) . . ?
C41 C42 P8 122.9(6) . . ?
N12 C113 S4 128.3(5) . . ?
N12 C113 C114 102.5(7) . . ?
C114 C113 S4 129.1(7) . . ?
C6 C5 H5 119.8 . . ?
C6 C5 C4 120.5(9) . . ?
C4 C5 H5 119.8 . . ?
N7 C116 H116 126.5 . . ?
N7 C116 C115 106.9(7) . . ?
C115 C116 H116 126.5 . . ?
C6 C1 H1 119.5 . . ?
C2 C1 C6 120.9(9) . . ?
C2 C1 H1 119.5 . . ?
C18 C17 H17 120.0 . . ?
C16 C17 C18 120.0(7) . . ?
C16 C17 H17 120.0 . . ?
C14 C13 H13 119.4 . . ?
C18 C13 C14 121.2(7) . . ?
C18 C13 H13 119.4 . . ?
C9 C8 H8 120.7 . . ?
C7 C8 H8 120.7 . . ?
C7 C8 C9 118.5(7) . . ?
C58 C59 P2 117.4(6) . . ?
C58 C59 C60 119.6(7) . . ?
C60 C59 P2 123.0(5) . . ?
C61 C66 H66 120.4 . . ?
C65 C66 C61 119.2(9) . . ?
C65 C66 H66 120.4 . . ?
C110 C109 H109 120.5 . . ?
C108 C109 C110 119.0(8) . . ?
C108 C109 H109 120.5 . . ?
N4 C117 S1 128.7(7) . . ?
N4 C117 C118 102.0(9) . . ?
C118 C117 S1 129.2(9) . . ?
C30 C29 H29 119.1 . . ?
C28 C29 C30 121.9(8) . . ?
C28 C29 H29 119.1 . . ?
C124 C119 P7 123.6(6) . . ?
C124 C119 C120 120.2(7) . . ?
C120 C119 P7 116.0(6) . . ?
C21 C20 P5 118.0(6) . . ?
C21 C20 C19 119.3(7) . . ?
C19 C20 P5 122.5(6) . . ?
C11 C10 H10 119.4 . . ?
C9 C10 C11 121.2(7) . . ?
C9 C10 H10 119.4 . . ?
C95 C94 H94 121.4 . . ?
C95 C94 C93 117.2(7) . . ?
C93 C94 H94 121.4 . . ?
N3 N2 C118 108.1(9) . . ?
C35 C36 H36 120.1 . . ?
C31 C36 C35 119.7(9) . . ?
C31 C36 H36 120.1 . . ?
C21 C22 H22 120.2 . . ?
C21 C22 C23 119.5(9) . . ?
C23 C22 H22 120.2 . . ?
C78 C73 H73 119.1 . . ?
C78 C73 C74 121.7(10) . . ?
C74 C73 H73 119.1 . . ?
C5 C4 H4A 119.0 . . ?
C3 C4 C5 122.0(9) . . ?
C3 C4 H4A 119.0 . . ?
C20 C21 H21 119.5 . . ?
C22 C21 C20 121.1(8) . . ?
C22 C21 H21 119.5 . . ?
C119 C120 H120 119.9 . . ?
C121 C120 C119 120.2(8) . . ?
C121 C120 H120 119.9 . . ?
C106 C107 H107 121.3 . . ?
C108 C107 C106 117.5(8) . . ?
C108 C107 H107 121.3 . . ?
C94 C93 H93 120.4 . . ?
C92 C93 C94 119.2(8) . . ?
C92 C93 H93 120.4 . . ?
C73 C78 H78 120.1 . . ?
C73 C78 C77 119.8(9) . . ?
C77 C78 H78 120.1 . . ?
C11 C12 H12A 120.9 . . ?
C7 C12 C11 118.3(7) . . ?
C7 C12 H12A 120.9 . . ?
C20 C19 H19 120.7 . . ?
C24 C19 C20 118.7(8) . . ?
C24 C19 H19 120.7 . . ?
N5 C115 S3 123.5(6) . . ?
N5 C115 C116 106.0(7) . . ?
C116 C115 S3 130.5(6) . . ?
C52 C51 H51 120.8 . . ?
C52 C51 C50 118.3(7) . . ?
C50 C51 H51 120.8 . . ?
C83 C84 H84 120.2 . . ?
C79 C84 C83 119.7(7) . . ?
C79 C84 H84 120.2 . . ?
C8 C9 H9 120.0 . . ?
C10 C9 C8 119.9(7) . . ?
C10 C9 H9 120.0 . . ?
C76 C77 H77 119.7 . . ?
C78 C77 C76 120.7(8) . . ?
C78 C77 H77 119.7 . . ?
C54 C53 H53 119.1 . . ?
C52 C53 C54 121.8(7) . . ?
C52 C53 H53 119.1 . . ?
C69 C68 C67 120.5(7) . . ?
C69 C68 H68 119.8 . . ?
C67 C68 H68 119.8 . . ?
C120 C121 H121 119.7 . . ?
C120 C121 C122 120.6(8) . . ?
C122 C121 H121 119.7 . . ?
C91 C92 C93 119.8(7) . . ?
C91 C92 H92 120.1 . . ?
C93 C92 H92 120.1 . . ?
C124 C123 H123 119.9 . . ?
C124 C123 C122 120.2(8) . . ?
C122 C123 H123 119.9 . . ?
N2 N3 N4 107.9(11) . . ?
C19 C24 H24 119.6 . . ?
C23 C24 C19 120.8(7) . . ?
C23 C24 H24 119.6 . . ?
C66 C65 H65 119.9 . . ?
C66 C65 C64 120.1(10) . . ?
C64 C65 H65 119.9 . . ?
C40 C39 H39 120.1 . . ?
C38 C39 H39 120.1 . . ?
C38 C39 C40 119.7(8) . . ?
C29 C28 H28 119.9 . . ?
C27 C28 C29 120.2(8) . . ?
C27 C28 H28 119.9 . . ?
C51 C52 H52 119.5 . . ?
C53 C52 C51 121.0(7) . . ?
C53 C52 H52 119.5 . . ?
C8 C7 C12 123.1(8) . . ?
C8 C7 H7 118.5 . . ?
C12 C7 H7 118.5 . . ?
C56 C55 H55 118.9 . . ?
C60 C55 H55 118.9 . . ?
C60 C55 C56 122.3(8) . . ?
N14 C114 C113 110.2(8) . . ?
N14 C114 H114 124.9 . . ?
C113 C114 H114 124.9 . . ?
C34 C33 H33 120.2 . . ?
C32 C33 C34 119.7(9) . . ?
C32 C33 H33 120.2 . . ?
C57 C56 H56 120.9 . . ?
C55 C56 C57 118.3(8) . . ?
C55 C56 H56 120.9 . . ?
C4 C3 H3 121.1 . . ?
C4 C3 C2 117.8(8) . . ?
C2 C3 H3 121.1 . . ?
C59 C60 H60 120.3 . . ?
C55 C60 C59 119.4(7) . . ?
C55 C60 H60 120.3 . . ?
C1 C2 C3 120.3(10) . . ?
C1 C2 H2 119.9 . . ?
C3 C2 H2 119.9 . . ?
C47 C46 H46 119.9 . . ?
C47 C46 C45 120.1(11) . . ?
C45 C46 H46 119.9 . . ?
C22 C23 H23 119.8 . . ?
C24 C23 C22 120.5(8) . . ?
C24 C23 H23 119.8 . . ?
C117 C118 H118 125.2 . . ?
N2 C118 C117 109.7(11) . . ?
N2 C118 H118 125.2 . . ?
C36 C31 H31 119.5 . . ?
C36 C31 C32 120.9(9) . . ?
C32 C31 H31 119.5 . . ?
C39 C40 H40 119.9 . . ?
C39 C40 C41 120.1(10) . . ?
C41 C40 H40 119.9 . . ?
C98 C99 H99 121.1 . . ?
C100 C99 C98 117.9(7) . . ?
C100 C99 H99 121.1 . . ?
C48 C43 H43 119.6 . . ?
C44 C43 C48 120.9(10) . . ?
C44 C43 H43 119.6 . . ?
C49 C50 C51 120.8(7) . . ?
C49 C50 H50 119.6 . . ?
C51 C50 H50 119.6 . . ?
C30 C25 H25 120.0 . . ?
C30 C25 C26 120.0(9) . . ?
C26 C25 H25 120.0 . . ?
C62 C63 H63 119.8 . . ?
C64 C63 C62 120.4(9) . . ?
C64 C63 H63 119.8 . . ?
C96 C100 C99 120.3(8) . . ?
C96 C100 H100 119.9 . . ?
C99 C100 H100 119.9 . . ?
C81 C80 H80 120.2 . . ?
C81 C80 C79 119.7(8) . . ?
C79 C80 H80 120.2 . . ?
C76 C75 H75 119.7 . . ?
C74 C75 C76 120.6(9) . . ?
C74 C75 H75 119.7 . . ?
C109 C108 C107 119.3(9) . . ?
C109 C108 H108 120.4 . . ?
C107 C108 H108 120.4 . . ?
C121 C122 C123 119.6(8) . . ?
C121 C122 H122 120.2 . . ?
C123 C122 H122 120.2 . . ?
C42 C41 C40 119.9(9) . . ?
C42 C41 H41 120.0 . . ?
C40 C41 H41 120.0 . . ?
C65 C64 H64 119.8 . . ?
C63 C64 C65 120.4(8) . . ?
C63 C64 H64 119.8 . . ?
C84 C79 C80 120.8(8) . . ?
C84 C79 H79 119.6 . . ?
C80 C79 H79 119.6 . . ?
C46 C45 H45 121.0 . . ?
C44 C45 C46 118.0(9) . . ?
C44 C45 H45 121.0 . . ?
C33 C32 C31 120.5(8) . . ?
C33 C32 H32 119.7 . . ?
C31 C32 H32 119.7 . . ?
C28 C27 H27 120.5 . . ?
C28 C27 C26 119.0(8) . . ?
C26 C27 H27 120.5 . . ?
C73 C74 C75 118.7(10) . . ?
C73 C74 H74 120.7 . . ?
C75 C74 H74 120.7 . . ?
C43 C44 H44 118.6 . . ?
C45 C44 C43 122.8(11) . . ?
C45 C44 H44 118.6 . . ?
C37 C38 H38 119.0 . . ?
C39 C38 C37 121.9(9) . . ?
C39 C38 H38 119.0 . . ?
C25 C26 H26 119.3 . . ?
C27 C26 C25 121.5(9) . . ?
C27 C26 H26 119.3 . . ?

loop_
_geom_bond_atom_site_label_1
_geom_bond_atom_site_label_2
_geom_bond_distance
_geom_bond_site_symmetry_2
_geom_bond_publ_flag
Ag3 Ag4 3.0851(7) . ?
Ag3 Ag2 3.0383(7) . ?
Ag3 S2 2.6016(16) . ?
Ag3 P1 2.4555(17) . ?
Ag3 P2 2.4555(18) . ?
Ag3 S3 2.6959(17) . ?
Ag1 Ag2 2.9499(8) . ?
Ag1 P3 2.4450(17) . ?
Ag1 S2 2.6172(15) . ?
Ag1 P4 2.4467(18) . ?
Ag1 S1 2.768(2) . ?
Ag6 Ag4 2.8815(7) . ?
Ag6 P8 2.4525(18) . ?
Ag6 S4 2.7785(18) . ?
Ag6 P7 2.4433(18) . ?
Ag6 S3 2.6984(17) . ?
Ag5 P6 2.5165(18) . ?
Ag5 S4 2.7221(18) . ?
Ag5 P5 2.5167(18) . ?
Ag5 S1 2.750(2) . ?
Ag4 Ag2 2.8442(9) . ?
Ag4 S4 2.5853(19) . ?
Ag4 S3 2.4941(19) . ?
Ag4 N11 2.186(6) . ?
Ag2 S2 2.5894(19) . ?
Ag2 S1 2.531(2) . ?
Ag2 N5 2.243(7) . ?
P3 C105 1.821(7) . ?
P3 C81 1.829(7) . ?
P3 C71 1.824(6) . ?
S2 C112 1.767(8) . ?
P6 C98 1.829(7) . ?
P6 C14 1.826(7) . ?
P6 C30 1.819(7) . ?
P1 C54 1.815(7) . ?
P1 C90 1.819(7) . ?
P1 C91 1.828(7) . ?
P8 C48 1.820(8) . ?
P8 C95 1.835(7) . ?
P8 C42 1.822(7) . ?
P2 C61 1.839(7) . ?
P2 C101 1.845(7) . ?
P2 C59 1.834(7) . ?
S4 C113 1.740(8) . ?
P7 C97 1.832(7) . ?
P7 C35 1.833(8) . ?
P7 C119 1.827(8) . ?
P4 C11 1.831(7) . ?
P4 C110 1.840(7) . ?
P4 C76 1.820(8) . ?
S3 C115 1.761(9) . ?
P5 C106 1.836(8) . ?
P5 C6 1.829(7) . ?
P5 C20 1.836(7) . ?
S1 C117 1.718(10) . ?
N1 C105 1.343(8) . ?
N1 C101 1.340(8) . ?
N16 C97 1.339(9) . ?
N16 C98 1.336(9) . ?
N8 C95 1.337(9) . ?
N8 C91 1.359(9) . ?
N11 N10 1.323(9) . ?
N11 C112 1.359(9) . ?
N15 C106 1.319(9) . ?
N15 C110 1.336(10) . ?
C72 H72 0.9500 . ?
C72 C71 1.404(9) . ?
C72 C67 1.381(10) . ?
N10 N9 1.337(9) . ?
N12 H12 0.8800 . ?
N12 N13 1.336(9) . ?
N12 C113 1.340(10) . ?
C70 H70 0.9500 . ?
C70 C71 1.405(10) . ?
C70 C69 1.395(10) . ?
C105 C104 1.416(10) . ?
C82 H82 0.9500 . ?
C82 C81 1.365(9) . ?
C82 C83 1.404(9) . ?
C97 C96 1.386(11) . ?
C81 C80 1.396(10) . ?
C111 H111 0.9500 . ?
C111 N9 1.354(11) . ?
C111 C112 1.367(11) . ?
C86 H86 0.9500 . ?
C86 C85 1.385(10) . ?
C86 C87 1.379(11) . ?
N6 N7 1.297(11) . ?
N6 N5 1.323(10) . ?
C106 C107 1.404(12) . ?
N13 N14 1.318(12) . ?
C61 C62 1.395(11) . ?
C61 C66 1.401(11) . ?
N7 C116 1.351(12) . ?
C11 C10 1.391(10) . ?
C11 C12 1.411(11) . ?
N4 H4 0.8800 . ?
N4 C117 1.344(13) . ?
N4 N3 1.344(11) . ?
C58 H58 0.9500 . ?
C58 C57 1.392(11) . ?
C58 C59 1.382(10) . ?
C98 C99 1.388(11) . ?
C104 H104 0.9500 . ?
C104 C103 1.397(9) . ?
N5 C115 1.346(10) . ?
C48 C47 1.393(13) . ?
C48 C43 1.396(12) . ?
C95 C94 1.378(12) . ?
C54 C49 1.401(9) . ?
C54 C53 1.403(10) . ?
C14 C15 1.372(9) . ?
C14 C13 1.401(10) . ?
C85 H85 0.9500 . ?
C85 C90 1.402(9) . ?
C101 C102 1.409(10) . ?
C15 H15 0.9500 . ?
C15 C16 1.410(10) . ?
C30 C29 1.381(10) . ?
C30 C25 1.372(12) . ?
C90 C89 1.396(9) . ?
C124 H124 0.9500 . ?
C124 C119 1.386(11) . ?
C124 C123 1.393(12) . ?
C102 H102 0.9500 . ?
C102 C103 1.381(10) . ?
C110 C109 1.387(12) . ?
C69 H69 0.9500 . ?
C69 C68 1.374(11) . ?
C89 H89 0.9500 . ?
C89 C88 1.394(10) . ?
C62 H62 0.9500 . ?
C62 C63 1.379(12) . ?
N14 C114 1.324(14) . ?
C18 H18 0.9500 . ?
C18 C17 1.375(10) . ?
C18 C13 1.382(11) . ?
C47 H47 0.9500 . ?
C47 C46 1.381(13) . ?
C16 H16 0.9500 . ?
C16 C17 1.374(10) . ?
C88 H88 0.9500 . ?
C88 C87 1.387(11) . ?
C67 H67 0.9500 . ?
C67 C68 1.375(12) . ?
C6 C5 1.358(11) . ?
C6 C1 1.379(13) . ?
C87 H87 0.9500 . ?
C103 H103 0.9500 . ?
C57 H57 0.9500 . ?
C57 C56 1.414(14) . ?
C34 H34 0.9500 . ?
C34 C35 1.401(11) . ?
C34 C33 1.374(12) . ?
C83 H83 0.9500 . ?
C83 C84 1.372(12) . ?
C96 H96 0.9500 . ?
C96 C100 1.363(12) . ?
C49 H49 0.9500 . ?
C49 C50 1.399(11) . ?
C35 C36 1.388(12) . ?
C91 C92 1.371(12) . ?
C76 C77 1.405(11) . ?
C76 C75 1.408(12) . ?
C37 H37 0.9500 . ?
C37 C42 1.370(11) . ?
C37 C38 1.394(12) . ?
C42 C41 1.381(12) . ?
C113 C114 1.378(11) . ?
C5 H5 0.9500 . ?
C5 C4 1.402(11) . ?
C116 H116 0.9500 . ?
C116 C115 1.399(12) . ?
C1 H1 0.9500 . ?
C1 C2 1.365(13) . ?
C17 H17 0.9500 . ?
C13 H13 0.9500 . ?
C8 H8 0.9500 . ?
C8 C9 1.391(11) . ?
C8 C7 1.370(12) . ?
C59 C60 1.413(11) . ?
C66 H66 0.9500 . ?
C66 C65 1.385(11) . ?
C109 H109 0.9500 . ?
C109 C108 1.384(12) . ?
C117 C118 1.404(14) . ?
C29 H29 0.9500 . ?
C29 C28 1.379(10) . ?
C119 C120 1.400(10) . ?
C20 C21 1.384(11) . ?
C20 C19 1.405(10) . ?
C10 H10 0.9500 . ?
C10 C9 1.379(11) . ?
C94 H94 0.9500 . ?
C94 C93 1.414(11) . ?
N2 N3 1.305(17) . ?
N2 C118 1.353(17) . ?
C36 H36 0.9500 . ?
C36 C31 1.366(12) . ?
C22 H22 0.9500 . ?
C22 C21 1.377(12) . ?
C22 C23 1.384(12) . ?
C73 H73 0.9500 . ?
C73 C78 1.370(16) . ?
C73 C74 1.389(17) . ?
C4 H4A 0.9500 . ?
C4 C3 1.320(15) . ?
C21 H21 0.9500 . ?
C120 H120 0.9500 . ?
C120 C121 1.369(12) . ?
C107 H107 0.9500 . ?
C107 C108 1.388(13) . ?
C93 H93 0.9500 . ?
C93 C92 1.379(11) . ?
C78 H78 0.9500 . ?
C78 C77 1.384(12) . ?
C12 H12A 0.9500 . ?
C12 C7 1.375(11) . ?
C19 H19 0.9500 . ?
C19 C24 1.399(12) . ?
C51 H51 0.9500 . ?
C51 C52 1.388(11) . ?
C51 C50 1.402(11) . ?
C84 H84 0.9500 . ?
C84 C79 1.348(13) . ?
C9 H9 0.9500 . ?
C77 H77 0.9500 . ?
C53 H53 0.9500 . ?
C53 C52 1.368(11) . ?
C68 H68 0.9500 . ?
C121 H121 0.9500 . ?
C121 C122 1.376(14) . ?
C92 H92 0.9500 . ?
C123 H123 0.9500 . ?
C123 C122 1.405(13) . ?
C24 H24 0.9500 . ?
C24 C23 1.366(13) . ?
C65 H65 0.9500 . ?
C65 C64 1.398(16) . ?
C39 H39 0.9500 . ?
C39 C40 1.359(16) . ?
C39 C38 1.333(16) . ?
C28 H28 0.9500 . ?
C28 C27 1.351(13) . ?
C52 H52 0.9500 . ?
C7 H7 0.9500 . ?
C55 H55 0.9500 . ?
C55 C56 1.390(13) . ?
C55 C60 1.361(12) . ?
C114 H114 0.9500 . ?
C33 H33 0.9500 . ?
C33 C32 1.357(16) . ?
C56 H56 0.9500 . ?
C3 H3 0.9500 . ?
C3 C2 1.421(15) . ?
C60 H60 0.9500 . ?
C2 H2 0.9500 . ?
C46 H46 0.9500 . ?
C46 C45 1.422(19) . ?
C23 H23 0.9500 . ?
C118 H118 0.9500 . ?
C31 H31 0.9500 . ?
C31 C32 1.373(15) . ?
C40 H40 0.9500 . ?
C40 C41 1.392(12) . ?
C99 H99 0.9500 . ?
C99 C100 1.392(12) . ?
C43 H43 0.9500 . ?
C43 C44 1.386(13) . ?
C50 H50 0.9500 . ?
C25 H25 0.9500 . ?
C25 C26 1.393(13) . ?
C63 H63 0.9500 . ?
C63 C64 1.361(16) . ?
C100 H100 0.9500 . ?
C80 H80 0.9500 . ?
C80 C79 1.401(12) . ?
C75 H75 0.9500 . ?
C75 C74 1.398(14) . ?
C108 H108 0.9500 . ?
C122 H122 0.9500 . ?
C41 H41 0.9500 . ?
C64 H64 0.9500 . ?
C79 H79 0.9500 . ?
C45 H45 0.9500 . ?
C45 C44 1.325(19) . ?
C32 H32 0.9500 . ?
C27 H27 0.9500 . ?
C27 C26 1.358(15) . ?
C74 H74 0.9500 . ?
C44 H44 0.9500 . ?
C38 H38 0.9500 . ?
C26 H26 0.9500 . ?

loop_
_geom_torsion_atom_site_label_1
_geom_torsion_atom_site_label_2
_geom_torsion_atom_site_label_3
_geom_torsion_atom_site_label_4
_geom_torsion
_geom_torsion_site_symmetry_1
_geom_torsion_site_symmetry_2
_geom_torsion_site_symmetry_3
_geom_torsion_site_symmetry_4
_geom_torsion_publ_flag
Ag3 S2 C112 N11 -43.7(6) . . . . ?
Ag3 S2 C112 C111 138.6(7) . . . . ?
Ag3 P1 C54 C49 -89.4(7) . . . . ?
Ag3 P1 C54 C53 79.6(6) . . . . ?
Ag3 P1 C90 C85 12.6(7) . . . . ?
Ag3 P1 C90 C89 -165.8(5) . . . . ?
Ag3 P1 C91 N8 58.0(5) . . . . ?
Ag3 P1 C91 C92 -109.2(6) . . . . ?
Ag3 P2 C61 C62 119.4(6) . . . . ?
Ag3 P2 C61 C66 -56.0(6) . . . . ?
Ag3 P2 C101 N1 56.7(5) . . . . ?
Ag3 P2 C101 C102 -117.5(5) . . . . ?
Ag3 P2 C59 C58 -6.8(7) . . . . ?
Ag3 P2 C59 C60 171.9(6) . . . . ?
Ag3 S3 C115 N5 -54.3(6) . . . . ?
Ag3 S3 C115 C116 124.6(7) . . . . ?
Ag1 P3 C105 N1 -58.3(5) . . . . ?
Ag1 P3 C105 C104 117.1(5) . . . . ?
Ag1 P3 C81 C82 123.5(6) . . . . ?
Ag1 P3 C81 C80 -56.8(7) . . . . ?
Ag1 P3 C71 C72 6.0(6) . . . . ?
Ag1 P3 C71 C70 -172.0(5) . . . . ?
Ag1 S2 C112 N11 100.1(6) . . . . ?
Ag1 S2 C112 C111 -77.6(7) . . . . ?
Ag1 P4 C11 C10 -84.6(6) . . . . ?
Ag1 P4 C11 C12 83.6(6) . . . . ?
Ag1 P4 C110 N15 -36.6(5) . . . . ?
Ag1 P4 C110 C109 141.3(6) . . . . ?
Ag1 P4 C76 C77 -13.9(7) . . . . ?
Ag1 P4 C76 C75 168.5(6) . . . . ?
Ag1 S1 C117 N4 99.6(7) . . . . ?
Ag1 S1 C117 C118 -85.7(7) . . . . ?
Ag6 P8 C48 C47 -21.7(6) . . . . ?
Ag6 P8 C48 C43 154.6(6) . . . . ?
Ag6 P8 C95 N8 -61.8(5) . . . . ?
Ag6 P8 C95 C94 113.7(6) . . . . ?
Ag6 P8 C42 C37 -4.6(8) . . . . ?
Ag6 P8 C42 C41 174.9(7) . . . . ?
Ag6 S4 C113 N12 94.8(7) . . . . ?
Ag6 S4 C113 C114 -87.3(8) . . . . ?
Ag6 P7 C97 N16 -45.0(5) . . . . ?
Ag6 P7 C97 C96 132.1(6) . . . . ?
Ag6 P7 C35 C34 -119.7(7) . . . . ?
Ag6 P7 C35 C36 59.1(6) . . . . ?
Ag6 P7 C119 C124 169.2(6) . . . . ?
Ag6 P7 C119 C120 -15.1(7) . . . . ?
Ag6 S3 C115 N5 88.2(6) . . . . ?
Ag6 S3 C115 C116 -92.8(7) . . . . ?
Ag5 P6 C98 N16 58.7(5) . . . . ?
Ag5 P6 C98 C99 -117.6(6) . . . . ?
Ag5 P6 C14 C15 -144.3(5) . . . . ?
Ag5 P6 C14 C13 37.0(7) . . . . ?
Ag5 P6 C30 C29 -145.1(6) . . . . ?
Ag5 P6 C30 C25 40.2(8) . . . . ?
Ag5 S4 C113 N12 -78.0(7) . . . . ?
Ag5 S4 C113 C114 100.0(8) . . . . ?
Ag5 P5 C106 N15 53.6(5) . . . . ?
Ag5 P5 C106 C107 -125.8(6) . . . . ?
Ag5 P5 C6 C5 -169.1(6) . . . . ?
Ag5 P5 C6 C1 10.6(7) . . . . ?
Ag5 P5 C20 C21 61.9(7) . . . . ?
Ag5 P5 C20 C19 -112.6(6) . . . . ?
Ag5 S1 C117 N4 -65.3(7) . . . . ?
Ag5 S1 C117 C118 109.4(7) . . . . ?
Ag4 S4 C113 N12 26.4(7) . . . . ?
Ag4 S4 C113 C114 -155.6(7) . . . . ?
Ag4 S3 C115 N5 19.3(6) . . . . ?
Ag4 S3 C115 C116 -161.7(7) . . . . ?
Ag4 N11 N10 N9 170.1(5) . . . . ?
Ag4 N11 C112 S2 11.7(9) . . . . ?
Ag4 N11 C112 C111 -170.1(5) . . . . ?
Ag2 S2 C112 N11 29.6(6) . . . . ?
Ag2 S2 C112 C111 -148.1(7) . . . . ?
Ag2 S1 C117 N4 29.1(7) . . . . ?
Ag2 S1 C117 C118 -156.2(7) . . . . ?
Ag2 N5 C115 S3 21.4(9) . . . . ?
Ag2 N5 C115 C116 -157.7(5) . . . . ?
P3 C105 C104 C103 -174.3(5) . . . . ?
P3 C81 C80 C79 -176.7(9) . . . . ?
P6 C98 C99 C100 178.6(7) . . . . ?
P6 C14 C15 C16 -179.2(5) . . . . ?
P6 C14 C13 C18 179.3(7) . . . . ?
P6 C30 C29 C28 -174.7(6) . . . . ?
P6 C30 C25 C26 175.4(10) . . . . ?
P1 C54 C49 C50 168.8(6) . . . . ?
P1 C54 C53 C52 -170.3(6) . . . . ?
P1 C90 C89 C88 177.0(6) . . . . ?
P1 C91 C92 C93 168.2(6) . . . . ?
P8 C48 C47 C46 178.6(7) . . . . ?
P8 C48 C43 C44 -178.4(6) . . . . ?
P8 C95 C94 C93 -176.9(6) . . . . ?
P8 C42 C41 C40 -177.1(8) . . . . ?
P2 C61 C62 C63 -177.2(6) . . . . ?
P2 C61 C66 C65 179.1(7) . . . . ?
P2 C101 C102 C103 176.2(5) . . . . ?
P2 C59 C60 C55 -179.8(7) . . . . ?
S4 C113 C114 N14 -179.2(6) . . . . ?
P7 C97 C96 C100 -177.2(7) . . . . ?
P7 C35 C36 C31 179.9(7) . . . . ?
P7 C119 C120 C121 -176.4(7) . . . . ?
P4 C11 C10 C9 167.1(6) . . . . ?
P4 C11 C12 C7 -169.1(7) . . . . ?
P4 C110 C109 C108 179.5(7) . . . . ?
P4 C76 C77 C78 -178.3(6) . . . . ?
P4 C76 C75 C74 176.4(8) . . . . ?
P5 C106 C107 C108 -179.1(7) . . . . ?
P5 C6 C5 C4 179.0(7) . . . . ?
P5 C6 C1 C2 -179.2(7) . . . . ?
P5 C20 C21 C22 -177.7(8) . . . . ?
P5 C20 C19 C24 177.4(7) . . . . ?
S1 C117 C118 N2 -178.8(6) . . . . ?
N1 C105 C104 C103 0.6(9) . . . . ?
N1 C101 C102 C103 2.7(9) . . . . ?
N16 C97 C96 C100 -0.4(12) . . . . ?
N16 C98 C99 C100 2.6(12) . . . . ?
N8 C95 C94 C93 -2.1(11) . . . . ?
N8 C91 C92 C93 2.1(11) . . . . ?
N11 N10 N9 C111 1.2(8) . . . . ?
N15 C106 C107 C108 1.5(13) . . . . ?
N15 C110 C109 C108 -2.8(13) . . . . ?
C72 C67 C68 C69 -3.6(11) . . . . ?
N10 N11 C112 S2 -176.8(5) . . . . ?
N10 N11 C112 C111 1.5(8) . . . . ?
N12 N13 N14 C114 -0.2(10) . . . . ?
N12 C113 C114 N14 -0.8(10) . . . . ?
C70 C69 C68 C67 3.0(11) . . . . ?
C105 P3 C81 C82 5.0(7) . . . . ?
C105 P3 C81 C80 -175.3(7) . . . . ?
C105 P3 C71 C72 125.2(5) . . . . ?
C105 P3 C71 C70 -52.8(6) . . . . ?
C105 N1 C101 P2 -176.6(5) . . . . ?
C105 N1 C101 C102 -2.3(9) . . . . ?
C105 C104 C103 C102 -0.2(10) . . . . ?
C82 C81 C80 C79 3.1(15) . . . . ?
C82 C83 C84 C79 -1.1(15) . . . . ?
C97 P7 C35 C34 118.9(7) . . . . ?
C97 P7 C35 C36 -62.4(7) . . . . ?
C97 P7 C119 C124 -64.5(7) . . . . ?
C97 P7 C119 C120 111.2(6) . . . . ?
C97 N16 C98 P6 -178.1(5) . . . . ?
C97 N16 C98 C99 -1.7(10) . . . . ?
C97 C96 C100 C99 1.3(14) . . . . ?
C81 P3 C105 N1 67.8(5) . . . . ?
C81 P3 C105 C104 -116.8(6) . . . . ?
C81 P3 C71 C72 -125.8(5) . . . . ?
C81 P3 C71 C70 56.2(6) . . . . ?
C81 C82 C83 C84 -1.0(12) . . . . ?
C81 C80 C79 C84 -5.3(19) . . . . ?
C71 P3 C105 N1 176.0(4) . . . . ?
C71 P3 C105 C104 -8.7(6) . . . . ?
C71 P3 C81 C82 -105.5(6) . . . . ?
C71 P3 C81 C80 74.2(7) . . . . ?
C71 C72 C67 C68 1.6(11) . . . . ?
C71 C70 C69 C68 -0.4(11) . . . . ?
C86 C85 C90 P1 -178.3(6) . . . . ?
C86 C85 C90 C89 0.2(11) . . . . ?
N6 N7 C116 C115 0.4(9) . . . . ?
N6 N5 C115 S3 -179.5(5) . . . . ?
N6 N5 C115 C116 1.3(8) . . . . ?
C106 P5 C6 C5 -45.0(7) . . . . ?
C106 P5 C6 C1 134.7(7) . . . . ?
C106 P5 C20 C21 -68.7(7) . . . . ?
C106 P5 C20 C19 116.8(7) . . . . ?
C106 N15 C110 P4 -178.9(5) . . . . ?
C106 N15 C110 C109 3.1(10) . . . . ?
C106 C107 C108 C109 -1.2(14) . . . . ?
N13 N12 C113 S4 179.1(6) . . . . ?
N13 N12 C113 C114 0.7(9) . . . . ?
N13 N14 C114 C113 0.6(11) . . . . ?
C61 P2 C101 N1 -61.4(5) . . . . ?
C61 P2 C101 C102 124.4(6) . . . . ?
C61 P2 C59 C58 118.2(6) . . . . ?
C61 P2 C59 C60 -63.2(7) . . . . ?
C61 C62 C63 C64 -1.0(13) . . . . ?
C61 C66 C65 C64 -2.5(14) . . . . ?
N7 N6 N5 Ag2 158.7(5) . . . . ?
N7 N6 N5 C115 -1.1(8) . . . . ?
N7 C116 C115 S3 179.8(5) . . . . ?
N7 C116 C115 N5 -1.1(8) . . . . ?
N9 C111 C112 S2 177.3(5) . . . . ?
N9 C111 C112 N11 -0.7(9) . . . . ?
C11 P4 C110 N15 79.5(5) . . . . ?
C11 P4 C110 C109 -102.5(7) . . . . ?
C11 P4 C76 C77 -131.4(6) . . . . ?
C11 P4 C76 C75 51.0(7) . . . . ?
C11 C10 C9 C8 2.8(12) . . . . ?
C11 C12 C7 C8 1.7(14) . . . . ?
N4 C117 C118 N2 -3.1(9) . . . . ?
C58 C57 C56 C55 3.5(14) . . . . ?
C58 C59 C60 C55 -1.1(13) . . . . ?
C98 P6 C14 C15 88.1(6) . . . . ?
C98 P6 C14 C13 -90.5(6) . . . . ?
C98 P6 C30 C29 -19.8(7) . . . . ?
C98 P6 C30 C25 165.5(7) . . . . ?
C98 N16 C97 P7 177.8(5) . . . . ?
C98 N16 C97 C96 0.6(10) . . . . ?
C98 C99 C100 C96 -2.3(14) . . . . ?
N5 N6 N7 C116 0.4(9) . . . . ?
C48 P8 C95 N8 60.5(5) . . . . ?
C48 P8 C95 C94 -124.1(7) . . . . ?
C48 P8 C42 C37 -133.1(7) . . . . ?
C48 P8 C42 C41 46.4(8) . . . . ?
C48 C47 C46 C45 -1.6(14) . . . . ?
C48 C43 C44 C45 1.7(14) . . . . ?
C95 P8 C48 C47 -141.6(6) . . . . ?
C95 P8 C48 C43 34.7(7) . . . . ?
C95 P8 C42 C37 120.2(7) . . . . ?
C95 P8 C42 C41 -60.4(8) . . . . ?
C95 N8 C91 P1 -171.3(5) . . . . ?
C95 N8 C91 C92 -3.7(9) . . . . ?
C95 C94 C93 C92 0.4(12) . . . . ?
C54 P1 C90 C85 131.7(6) . . . . ?
C54 P1 C90 C89 -46.8(7) . . . . ?
C54 P1 C91 N8 -58.4(5) . . . . ?
C54 P1 C91 C92 134.4(6) . . . . ?
C54 C49 C50 C51 1.2(13) . . . . ?
C54 C53 C52 C51 0.1(13) . . . . ?
C14 P6 C98 N16 -171.5(5) . . . . ?
C14 P6 C98 C99 12.1(7) . . . . ?
C14 P6 C30 C29 85.8(7) . . . . ?
C14 P6 C30 C25 -88.8(7) . . . . ?
C14 C15 C16 C17 -0.4(11) . . . . ?
C85 C86 C87 C88 -0.8(12) . . . . ?
C85 C90 C89 C88 -1.4(11) . . . . ?
C101 P2 C61 C62 -123.1(6) . . . . ?
C101 P2 C61 C66 61.4(7) . . . . ?
C101 P2 C59 C58 -131.7(6) . . . . ?
C101 P2 C59 C60 46.9(7) . . . . ?
C101 N1 C105 P3 176.2(5) . . . . ?
C101 N1 C105 C104 0.7(9) . . . . ?
C101 C102 C103 C104 -1.3(10) . . . . ?
C15 C14 C13 C18 0.6(13) . . . . ?
C15 C16 C17 C18 1.4(12) . . . . ?
C30 P6 C98 N16 -65.2(5) . . . . ?
C30 P6 C98 C99 118.5(6) . . . . ?
C30 P6 C14 C15 -18.8(7) . . . . ?
C30 P6 C14 C13 162.6(6) . . . . ?
C30 C29 C28 C27 0.3(14) . . . . ?
C30 C25 C26 C27 -1(2) . . . . ?
C90 P1 C54 C49 142.0(7) . . . . ?
C90 P1 C54 C53 -49.0(6) . . . . ?
C90 P1 C91 N8 -170.0(5) . . . . ?
C90 P1 C91 C92 22.9(7) . . . . ?
C90 C89 C88 C87 1.5(12) . . . . ?
C124 C119 C120 C121 -0.6(13) . . . . ?
C124 C123 C122 C121 3.7(14) . . . . ?
C110 P4 C11 C10 152.6(6) . . . . ?
C110 P4 C11 C12 -39.2(7) . . . . ?
C110 P4 C76 C77 118.3(6) . . . . ?
C110 P4 C76 C75 -59.3(7) . . . . ?
C110 N15 C106 P5 178.1(5) . . . . ?
C110 N15 C106 C107 -2.4(10) . . . . ?
C110 C109 C108 C107 1.8(15) . . . . ?
C69 C70 C71 P3 176.4(5) . . . . ?
C69 C70 C71 C72 -1.6(10) . . . . ?
C89 C88 C87 C86 -0.4(12) . . . . ?
C62 C61 C66 C65 3.5(12) . . . . ?
C62 C63 C64 C65 2.1(14) . . . . ?
C47 C48 C43 C44 -2.0(11) . . . . ?
C47 C46 C45 C44 1.2(14) . . . . ?
C67 C72 C71 P3 -177.1(5) . . . . ?
C67 C72 C71 C70 1.0(10) . . . . ?
C6 P5 C106 N15 -67.4(5) . . . . ?
C6 P5 C106 C107 113.1(7) . . . . ?
C6 P5 C20 C21 -173.0(7) . . . . ?
C6 P5 C20 C19 12.6(8) . . . . ?
C6 C5 C4 C3 -0.4(15) . . . . ?
C6 C1 C2 C3 0.8(15) . . . . ?
C87 C86 C85 C90 0.9(12) . . . . ?
C57 C58 C59 P2 179.8(7) . . . . ?
C57 C58 C59 C60 1.1(12) . . . . ?
C34 C35 C36 C31 -1.2(13) . . . . ?
C34 C33 C32 C31 0.2(15) . . . . ?
C83 C82 C81 P3 179.7(6) . . . . ?
C83 C82 C81 C80 0.0(11) . . . . ?
C83 C84 C79 C80 4.3(18) . . . . ?
C112 N11 N10 N9 -1.7(8) . . . . ?
C112 C111 N9 N10 -0.3(9) . . . . ?
C49 C54 C53 C52 -0.6(11) . . . . ?
C35 P7 C97 N16 74.8(5) . . . . ?
C35 P7 C97 C96 -108.1(7) . . . . ?
C35 P7 C119 C124 42.8(7) . . . . ?
C35 P7 C119 C120 -141.5(6) . . . . ?
C35 C34 C33 C32 -1.3(14) . . . . ?
C35 C36 C31 C32 0.1(15) . . . . ?
C91 P1 C54 C49 30.5(7) . . . . ?
C91 P1 C54 C53 -160.5(6) . . . . ?
C91 P1 C90 C85 -113.9(6) . . . . ?
C91 P1 C90 C89 67.7(7) . . . . ?
C91 N8 C95 P8 179.3(5) . . . . ?
C91 N8 C95 C94 3.7(10) . . . . ?
C76 P4 C11 C10 41.2(7) . . . . ?
C76 P4 C11 C12 -150.6(6) . . . . ?
C76 P4 C110 N15 -170.2(5) . . . . ?
C76 P4 C110 C109 7.7(8) . . . . ?
C76 C75 C74 C73 3.3(15) . . . . ?
C37 C42 C41 C40 2.3(15) . . . . ?
C42 P8 C48 C47 108.9(6) . . . . ?
C42 P8 C48 C43 -74.7(7) . . . . ?
C42 P8 C95 N8 169.3(4) . . . . ?
C42 P8 C95 C94 -15.3(7) . . . . ?
C42 C37 C38 C39 -1.6(18) . . . . ?
C113 N12 N13 N14 -0.4(9) . . . . ?
C5 C6 C1 C2 0.5(14) . . . . ?
C5 C4 C3 C2 1.6(15) . . . . ?
C1 C6 C5 C4 -0.8(13) . . . . ?
C17 C18 C13 C14 0.5(14) . . . . ?
C13 C14 C15 C16 -0.6(11) . . . . ?
C13 C18 C17 C16 -1.5(14) . . . . ?
C59 P2 C61 C62 -11.8(7) . . . . ?
C59 P2 C61 C66 172.7(6) . . . . ?
C59 P2 C101 N1 -171.6(5) . . . . ?
C59 P2 C101 C102 14.2(6) . . . . ?
C59 C58 C57 C56 -2.3(13) . . . . ?
C66 C61 C62 C63 -1.8(12) . . . . ?
C66 C65 C64 C63 -0.3(15) . . . . ?
C117 N4 N3 N2 -1.7(9) . . . . ?
C29 C30 C25 C26 0.3(15) . . . . ?
C29 C28 C27 C26 -0.9(16) . . . . ?
C119 P7 C97 N16 -173.1(5) . . . . ?
C119 P7 C97 C96 4.0(7) . . . . ?
C119 P7 C35 C34 9.7(8) . . . . ?
C119 P7 C35 C36 -171.5(6) . . . . ?
C119 C124 C123 C122 -2.0(13) . . . . ?
C119 C120 C121 C122 2.3(15) . . . . ?
C20 P5 C106 N15 -175.4(5) . . . . ?
C20 P5 C106 C107 5.1(7) . . . . ?
C20 P5 C6 C5 62.7(8) . . . . ?
C20 P5 C6 C1 -117.5(7) . . . . ?
C20 C19 C24 C23 -2.4(14) . . . . ?
C10 C11 C12 C7 -0.9(12) . . . . ?
C94 C93 C92 C91 -0.4(13) . . . . ?
C36 C31 C32 C33 0.4(16) . . . . ?
C73 C78 C77 C76 0.2(13) . . . . ?
C4 C3 C2 C1 -1.9(14) . . . . ?
C21 C20 C19 C24 3.1(13) . . . . ?
C21 C22 C23 C24 -1.6(16) . . . . ?
C120 C121 C122 C123 -3.9(15) . . . . ?
C78 C73 C74 C75 -3.7(17) . . . . ?
C12 C11 C10 C9 -1.3(11) . . . . ?
C19 C20 C21 C22 -3.0(14) . . . . ?
C19 C24 C23 C22 1.7(16) . . . . ?
C9 C8 C7 C12 -0.2(14) . . . . ?
C77 C76 C75 C74 -1.2(13) . . . . ?
C53 C54 C49 C50 -0.1(11) . . . . ?
C123 C124 C119 P7 175.9(6) . . . . ?
C123 C124 C119 C120 0.4(12) . . . . ?
N3 N4 C117 S1 178.6(6) . . . . ?
N3 N4 C117 C118 2.9(8) . . . . ?
N3 N2 C118 C117 2.2(10) . . . . ?
C39 C40 C41 C42 0.0(18) . . . . ?
C28 C27 C26 C25 1(2) . . . . ?
C52 C51 C50 C49 -1.6(13) . . . . ?
C7 C8 C9 C10 -2.1(13) . . . . ?
C33 C34 C35 P7 -179.4(7) . . . . ?
C33 C34 C35 C36 1.8(12) . . . . ?
C56 C55 C60 C59 2.5(14) . . . . ?
C60 C55 C56 C57 -3.7(15) . . . . ?
C46 C45 C44 C43 -1.3(15) . . . . ?
C23 C22 C21 C20 2.3(16) . . . . ?
C118 N2 N3 N4 -0.4(10) . . . . ?
C40 C39 C38 C37 4.0(19) . . . . ?
C43 C48 C47 C46 2.0(11) . . . . ?
C50 C51 C52 C53 1.0(13) . . . . ?
C25 C30 C29 C28 0.0(12) . . . . ?
C75 C76 C77 C78 -0.6(12) . . . . ?
C74 C73 C78 C77 2.0(16) . . . . ?
C38 C37 C42 P8 177.9(8) . . . . ?
C38 C37 C42 C41 -1.6(15) . . . . ?
C38 C39 C40 C41 -3.2(18) . . . . ?

loop_
_smtbx_masks_void_nr
_smtbx_masks_void_average_x
_smtbx_masks_void_average_y
_smtbx_masks_void_average_z
_smtbx_masks_void_volume
_smtbx_masks_void_count_electrons
_smtbx_masks_void_content
1 -0.070 0.022 0.139 67.0 17.4 ?
2 0.000 0.614 0.750 1380.6 326.6 ?
3 0.070 0.522 0.361 67.0 19.9 ?
4 0.500 0.330 0.250 1380.6 323.3 ?
5 0.430 0.478 0.861 67.0 19.2 ?
6 0.570 0.978 0.639 67.0 17.8 ?
